data_7131283
loop_
_publ_author_name
'Zhang, Junxi'
'Wang, Yitu'
'Zhou, Xigeng'

_publ_section_title
;
 Lanthanide-catalyzed deamidative cyclization of secondary amides and
 ynones through tandem C-H and C-N activation.
;
_journal_issue 22
_journal_name_full 'Chemical communications (Cambridge, England)'
_journal_page_first 3253
_journal_page_last 3256
_journal_paper_doi 10.1039/d3cc00216k
_journal_volume 59
_journal_year 2023
_chemical_formula_moiety 'C140 N10 O10 Y3'
_chemical_formula_sum 'C140 N10 O10 Y3'
_chemical_formula_weight 2248.23
_space_group_crystal_system triclinic
_space_group_IT_number 2
_space_group_name_Hall '-P 1'
_space_group_name_H-M_alt 'P -1'
_atom_sites_solution_primary dual
_audit_creation_date 2022-12-10
_audit_creation_method
;
Olex2 1.3
(compiled 2020.11.12 svn.r5f609507 for OlexSys, GUI svn.r6408)
;
_audit_update_record
;
2022-12-10 deposited with the CCDC.	2023-02-15 downloaded from the CCDC.
;
_cell_angle_alpha 98.237(15)
_cell_angle_beta 92.972(15)
_cell_angle_gamma 106.495(13)
_cell_formula_units_Z 2
_cell_length_a 14.227(2)
_cell_length_b 18.221(4)
_cell_length_c 26.440(5)
_cell_measurement_reflns_used 9436
_cell_measurement_temperature 173.0
_cell_measurement_theta_max 56.941
_cell_measurement_theta_min 3.058
_cell_volume 6473(2)
_computing_cell_refinement 'SAINT V8.38A (Bruker, 2018)'
_computing_data_reduction 'SAINT V8.38A (Bruker, 2018)'
_computing_molecular_graphics 'Olex2 1.3 (Dolomanov et al., 2009)'
_computing_publication_material 'Olex2 1.3 (Dolomanov et al., 2009)'
_computing_structure_refinement 'SHELXL 2018/3 (Sheldrick, 2015)'
_computing_structure_solution 'SHELXT  (Sheldrick, 2015)'
_diffrn_ambient_temperature 173.0
_diffrn_detector 'Bruker APEX2 area detector'
_diffrn_detector_area_resol_mean 7.9
_diffrn_detector_type 'CCD area detector'
_diffrn_measured_fraction_theta_full 0.999
_diffrn_measured_fraction_theta_max 0.990
_diffrn_measurement_device 'three-circle diffractometer'
_diffrn_measurement_device_type 'Bruker APEX-II CCD'
_diffrn_measurement_method '\w and \f scans'
_diffrn_radiation_monochromator 'mirror optics'
_diffrn_radiation_probe x-ray
_diffrn_radiation_type GaK\a
_diffrn_radiation_wavelength 1.34138
_diffrn_reflns_av_R_equivalents 0.0863
_diffrn_reflns_av_unetI/netI 0.0396
_diffrn_reflns_Laue_measured_fraction_full 0.999
_diffrn_reflns_Laue_measured_fraction_max 0.990
_diffrn_reflns_limit_h_max 17
_diffrn_reflns_limit_h_min -17
_diffrn_reflns_limit_k_max 22
_diffrn_reflns_limit_k_min -22
_diffrn_reflns_limit_l_max 33
_diffrn_reflns_limit_l_min -33
_diffrn_reflns_number 238625
_diffrn_reflns_point_group_measured_fraction_full 0.999
_diffrn_reflns_point_group_measured_fraction_max 0.990
_diffrn_reflns_theta_full 53.594
_diffrn_reflns_theta_max 57.438
_diffrn_reflns_theta_min 3.395
_diffrn_source 'microfocus sealed X-ray tube'
_diffrn_source_current 2.86
_diffrn_source_power 0.1999426
_diffrn_source_type 'Incoatec I\ms'
_diffrn_source_voltage 69.91
_diffrn_standards_number 0
_exptl_absorpt_coefficient_mu 1.485
_exptl_absorpt_correction_T_max 0.7512
_exptl_absorpt_correction_T_min 0.5732
_exptl_crystal_colour 'clear light colourless'
_exptl_crystal_colour_lustre clear
_exptl_crystal_colour_modifier light
_exptl_crystal_colour_primary colourless
_exptl_crystal_density_diffrn 1.153
_exptl_crystal_description block
_exptl_crystal_F_000 2214
_exptl_crystal_size_max 0.18
_exptl_crystal_size_mid 0.12
_exptl_crystal_size_min 0.06
_refine_diff_density_max 1.380
_refine_diff_density_min -1.130
_refine_diff_density_rms 0.129
_refine_ls_extinction_method none
_refine_ls_goodness_of_fit_ref 1.053
_refine_ls_hydrogen_treatment undef
_refine_ls_matrix_type full
_refine_ls_number_parameters 1456
_refine_ls_number_reflns 26621
_refine_ls_number_restraints 3243
_refine_ls_restrained_S_all 1.086
_refine_ls_R_factor_all 0.0714
_refine_ls_R_factor_gt 0.0630
_refine_ls_shift/su_max 0.002
_refine_ls_shift/su_mean 0.000
_refine_ls_structure_factor_coef Fsqd
_refine_ls_weighting_details 'w=1/[\s^2^(Fo^2^)+(0.1328P)^2^+8.7828P] where P=(Fo^2^+2Fc^2^)/3'
_refine_ls_weighting_scheme calc
_refine_ls_wR_factor_gt 0.1902
_refine_ls_wR_factor_ref 0.2002
_reflns_Friedel_coverage 0.000
_reflns_number_gt 22552
_reflns_number_total 26621
_reflns_threshold_expression 'I > 2\s(I)'
_cod_data_source_file d3cc00216k2.cif
_cod_data_source_block ga_210320b_a
_cod_depositor_comments 'Adding full bibliography for 7131283.cif.'
_cod_database_code 7131283
_shelx_shelxl_version_number 2018/3
_shelx_space_group_comment
;
The symmetry employed for this shelxl refinement is uniquely defined
by the following loop, which should always be used as a source of
symmetry information in preference to the above space-group names.
They are only intended as comments.
;
_shelx_estimated_absorpt_t_max 0.916
_shelx_estimated_absorpt_t_min 0.776
_olex2_refinement_description
;
1. Uiso/Uaniso restraints and constraints
C77 \\sim C51 \\sim C5 \\sim C6 \\sim C50 \\sim C96 \\sim C7 \\sim C76 \\sim
C97 \\sim C56 \\sim C70 \\sim C4 \\sim C82 \\sim C69 \\sim C3 \\sim C52 \\sim
C101 \\sim C64 \\sim C90 \\sim C57 \\sim C102 \\sim C122 \\sim C31 \\sim C75
\\sim C9 \\sim C100 \\sim C63 \\sim C55 \\sim C37 \\sim C98 \\sim C109 \\sim
C71 \\sim C135 \\sim C8 \\sim C44 \\sim C18 \\sim C116 \\sim C53 \\sim C54
\\sim C89 \\sim C83 \\sim C114 \\sim C85 \\sim C113 \\sim C110 \\sim C65 \\sim
C10 \\sim C121 \\sim C78 \\sim C68 \\sim C103 \\sim C99 \\sim C84 \\sim C136
\\sim C38 \\sim C137 \\sim C115 \\sim C74 \\sim C120 \\sim C66 \\sim C88 \\sim
C72 \\sim C73 \\sim C67 \\sim C81 \\sim C95 \\sim C123 \\sim C94 \\sim C129
\\sim C108 \\sim C36 \\sim C112 \\sim C127 \\sim C25 \\sim C93 \\sim C91 \\sim
C39 \\sim C79 \\sim C33 \\sim C32 \\sim C2 \\sim C138 \\sim C86 \\sim C41 \\sim
C117 \\sim C35 \\sim C40 \\sim C87 \\sim C111 \\sim C80 \\sim C1 \\sim C128
\\sim C119 \\sim C23 \\sim C21 \\sim C140 \\sim C139 \\sim C34 \\sim C58 \\sim
C118 \\sim C22 \\sim C49 \\sim C26 \\sim C107 \\sim C30 \\sim C92 \\sim C28
\\sim C106 \\sim C104 \\sim C27 \\sim C105 \\sim C43 \\sim C45 \\sim C62 \\sim
C130 \\sim C60 \\sim C134 \\sim C46 \\sim C24 \\sim C19 \\sim C124 \\sim C29
\\sim C47 \\sim C126 \\sim C131 \\sim C59 \\sim C20 \\sim C125 \\sim C61 \\sim
C132 \\sim C42 \\sim C133 \\sim C48 \\sim C11 \\sim C12 \\sim C13 \\sim C14
\\sim C15 \\sim C16 \\sim C17: within 3.8A with sigma of 0.01 and sigma for
terminal atoms of 0.02 within 3.8A
Uanis(C12) \\sim Ueq, Uanis(C17) \\sim Ueq, Uanis(C16) \\sim Ueq, Uanis(C15)
\\sim Ueq, Uanis(C14) \\sim Ueq, Uanis(C13) \\sim Ueq: with sigma of 0.01 and
sigma for terminal atoms of 0.02
2. Rigid body (RIGU) restrains
 C12, C17, C16, C15, C14, C13, C11
 with sigma for 1-2 distances of 0.004 and sigma for 1-3 distances of 0.004
3.a Fitted hexagon refined as free rotating group:
 C12(C13,C14,C15,C16,C17)
;
_smtbx_masks_void_probe_radius 1.2
_smtbx_masks_void_truncation_radius 1.2
_olex2_submission_special_instructions 'No special instructions were received'

loop_
_space_group_symop_operation_xyz
'x, y, z'
'-x, -y, -z'

loop_
_atom_site_label
_atom_site_type_symbol
_atom_site_fract_x
_atom_site_fract_y
_atom_site_fract_z
_atom_site_U_iso_or_equiv
_atom_site_adp_type
_atom_site_occupancy
_atom_site_site_symmetry_order
_atom_site_calc_flag
_atom_site_refinement_flags_posn
_atom_site_refinement_flags_adp
_atom_site_refinement_flags_occupancy
_atom_site_disorder_assembly
_atom_site_disorder_group
Y2 Y 1.19962(2) 0.35106(2) 0.26234(2) 0.02328(9) Uani 1 1 d . . . . .
Y3 Y 1.28637(2) 0.50945(2) 0.19130(2) 0.02499(9) Uani 1 1 d . . . . .
Y1 Y 1.13080(2) 0.14099(2) 0.24888(2) 0.02665(9) Uani 1 1 d . . . . .
O7 O 1.32100(17) 0.39258(13) 0.20557(9) 0.0259(5) Uani 1 1 d . . . . .
O3 O 1.07458(19) 0.23938(15) 0.29283(9) 0.0322(5) Uani 1 1 d . . . . .
O6 O 1.14245(17) 0.41320(13) 0.19312(9) 0.0275(5) Uani 1 1 d . . . . .
O9 O 1.1884(2) 0.53180(14) 0.12691(10) 0.0352(6) Uani 1 1 d . . . . .
O8 O 1.26322(18) 0.48861(13) 0.28025(9) 0.0285(5) Uani 1 1 d . . . . .
O10 O 1.44932(18) 0.56986(15) 0.22241(11) 0.0353(6) Uani 1 1 d . . . . .
O5 O 1.26407(18) 0.24779(14) 0.27701(10) 0.0300(5) Uani 1 1 d . . . . .
O4 O 1.14353(18) 0.24413(13) 0.19750(9) 0.0276(5) Uani 1 1 d . . . . .
O1 O 1.1145(2) 0.09871(16) 0.32830(10) 0.0390(6) Uani 1 1 d . . . . .
N7 N 1.3473(2) 0.42619(17) 0.12963(11) 0.0289(6) Uani 1 1 d . . . . .
N5 N 1.3648(2) 0.36213(17) 0.31083(11) 0.0292(6) Uani 1 1 d . . . . .
N6 N 1.0457(2) 0.39021(18) 0.25507(12) 0.0316(6) Uani 1 1 d . . . . .
O2 O 1.1502(3) 0.06564(18) 0.17500(11) 0.0506(8) Uani 1 1 d . . . . .
N8 N 1.2266(2) 0.58880(17) 0.25678(12) 0.0294(6) Uani 1 1 d . . . . .
N4 N 1.0011(2) 0.15123(17) 0.18650(12) 0.0317(6) Uani 1 1 d . . . . .
N9 N 1.3278(2) 0.62598(17) 0.15040(12) 0.0329(7) Uani 1 1 d . . . . .
N3 N 1.1447(2) 0.34570(18) 0.34916(11) 0.0311(6) Uani 1 1 d . . . . .
N2 N 1.2511(3) 0.06637(18) 0.24180(12) 0.0357(7) Uani 1 1 d . . . . .
C77 C 0.9323(3) 0.3903(2) 0.13859(15) 0.0332(7) Uani 1 1 d . U . . .
C51 C 1.1114(3) 0.2139(2) 0.07976(14) 0.0322(7) Uani 1 1 d . U . . .
N1 N 1.0139(2) 0.02143(19) 0.26382(13) 0.0381(7) Uani 1 1 d . . . . .
N10 N 1.6056(2) 0.6487(2) 0.24102(14) 0.0393(7) Uani 1 1 d . . . . .
C5 C 1.3504(3) 0.2880(2) 0.29939(13) 0.0275(7) Uani 1 1 d . U . . .
C6 C 1.0608(3) 0.4168(2) 0.21271(14) 0.0298(7) Uani 1 1 d . U . . .
C50 C 1.0450(3) 0.2339(2) 0.11858(14) 0.0332(7) Uani 1 1 d . U . . .
C96 C 1.3706(3) 0.4190(2) 0.07774(14) 0.0322(7) Uani 1 1 d . U . . .
C7 C 1.3400(2) 0.3737(2) 0.15842(13) 0.0270(7) Uani 1 1 d . U . . .
C76 C 0.9932(3) 0.4502(2) 0.18293(16) 0.0363(8) Uani 1 1 d . U . . .
C97 C 1.3195(3) 0.4485(2) 0.04347(15) 0.0376(8) Uani 1 1 d . U . . .
C56 C 1.1470(3) 0.2641(2) 0.04545(15) 0.0382(8) Uani 1 1 d . U . . .
C70 C 1.4569(3) 0.4106(2) 0.33501(14) 0.0300(7) Uani 1 1 d . U . . .
C4 C 1.0601(3) 0.2080(2) 0.16917(13) 0.0279(7) Uani 1 1 d . U . . .
C82 C 0.9676(3) 0.3832(2) 0.09097(16) 0.0396(8) Uani 1 1 d . U . . .
C69 C 1.4966(3) 0.1960(2) 0.37962(16) 0.0406(8) Uani 1 1 d . U . . .
C3 C 1.0860(3) 0.2747(2) 0.33986(14) 0.0336(7) Uani 1 1 d . U . . .
C52 C 1.1392(3) 0.1460(2) 0.07684(15) 0.0374(8) Uani 1 1 d . U . . .
C101 C 1.4446(3) 0.3874(2) 0.06075(16) 0.0394(8) Uani 1 1 d . U . . .
C64 C 1.4162(3) 0.2149(2) 0.35876(14) 0.0322(7) Uani 1 1 d . U . . .
C90 C 1.4397(3) 0.2803(2) 0.16662(15) 0.0339(7) Uani 1 1 d . U . . .
C57 C 0.9109(3) 0.1062(3) 0.15825(17) 0.0445(9) Uani 1 1 d . U . . .
C102 C 1.2038(3) 0.5650(2) 0.34683(15) 0.0365(8) Uani 1 1 d . U . . .
C122 C 1.3933(3) 0.6999(2) 0.14742(16) 0.0373(8) Uani 1 1 d . U . . .
C31 C 1.3168(3) 0.0378(2) 0.26845(16) 0.0384(8) Uani 1 1 d . U . . .
C75 C 1.5112(3) 0.4689(2) 0.31072(16) 0.0371(8) Uani 1 1 d . U . . .
C9 C 1.2457(3) 0.5984(2) 0.12020(15) 0.0340(7) Uani 1 1 d . U . . .
C100 C 1.4629(3) 0.3834(3) 0.00929(17) 0.0461(9) Uani 1 1 d . U . . .
C63 C 1.4238(3) 0.2449(2) 0.30829(14) 0.0306(7) Uani 1 1 d . U . . .
C55 C 1.2076(3) 0.2471(3) 0.00909(16) 0.0439(8) Uani 1 1 d . U . . .
C37 C 1.0380(3) 0.2310(3) 0.38055(16) 0.0440(9) Uani 1 1 d . U . . .
C98 C 1.3396(3) 0.4455(3) -0.00729(16) 0.0436(9) Uani 1 1 d . U . . .
C109 C 1.2062(3) 0.6614(2) 0.26459(15) 0.0325(7) Uani 1 1 d . U . . .
C71 C 1.4930(3) 0.4022(2) 0.38276(15) 0.0365(8) Uani 1 1 d . U . . .
C135 C 1.6591(3) 0.6037(2) 0.21241(17) 0.0403(8) Uani 1 1 d . U . . .
C8 C 1.2326(3) 0.5488(2) 0.29283(14) 0.0308(7) Uani 1 1 d . U . . .
C44 C 1.1569(3) 0.3905(2) 0.39856(15) 0.0408(8) Uani 1 1 d . U . . .
C18 C 0.9422(3) -0.0493(2) 0.24161(17) 0.0414(9) Uani 1 1 d . U . . .
C116 C 1.1126(3) 0.6394(2) 0.07723(15) 0.0381(8) Uani 1 1 d . U . . .
C53 C 1.2011(3) 0.1290(2) 0.04020(16) 0.0429(9) Uani 1 1 d . U . . .
C54 C 1.2352(3) 0.1799(3) 0.00615(16) 0.0450(9) Uani 1 1 d . U . . .
C89 C 1.3473(3) 0.2926(2) 0.14319(14) 0.0316(7) Uani 1 1 d . U . . .
C83 C 0.9614(3) 0.3918(3) 0.28116(16) 0.0387(8) Uani 1 1 d . U . . .
C114 C 1.2571(3) 0.7216(2) 0.30432(17) 0.0396(8) Uani 1 1 d . U . . .
C85 C 0.8128(4) 0.3209(3) 0.3141(2) 0.0558(10) Uani 1 1 d . U . . .
C113 C 1.2419(3) 0.7935(2) 0.30766(18) 0.0450(9) Uani 1 1 d . U . . .
C110 C 1.1422(3) 0.6748(2) 0.22872(16) 0.0367(8) Uani 1 1 d . U . . .
C65 C 1.3319(3) 0.2043(2) 0.38448(16) 0.0407(8) Uani 1 1 d . U . . .
C10 C 1.5091(3) 0.6315(2) 0.24517(16) 0.0365(7) Uani 1 1 d . U . . .
C121 C 1.0341(3) 0.5733(3) 0.06094(19) 0.0468(9) Uani 1 1 d . U . . .
C78 C 0.8399(3) 0.3428(3) 0.14601(18) 0.0462(9) Uani 1 1 d . U . . .
C68 C 1.4908(4) 0.1660(3) 0.42529(18) 0.0499(10) Uani 1 1 d . U . . .
C103 C 1.2903(3) 0.5988(2) 0.38797(15) 0.0412(8) Uani 1 1 d . U . . .
C99 C 1.4105(4) 0.4122(3) -0.02466(17) 0.0486(10) Uani 1 1 d . U . . .
C84 C 0.8954(3) 0.3218(3) 0.28709(18) 0.0440(9) Uani 1 1 d . U . . .
C136 C 1.6170(3) 0.5488(3) 0.16987(18) 0.0460(9) Uani 1 1 d . U . . .
C38 C 0.9269(3) 0.1971(3) 0.37276(19) 0.0488(9) Uani 1 1 d . U . . .
C137 C 1.6755(4) 0.5090(3) 0.1447(2) 0.0519(10) Uani 1 1 d . U . . .
C115 C 1.2165(3) 0.6346(2) 0.07666(17) 0.0420(8) Uani 1 1 d . U . . .
C74 C 1.6030(3) 0.5173(2) 0.33371(17) 0.0431(9) Uani 1 1 d . U . . .
C120 C 0.9370(4) 0.5769(3) 0.0607(2) 0.0591(11) Uani 1 1 d . U . . .
C66 C 1.3277(4) 0.1755(3) 0.43051(19) 0.0538(10) Uani 1 1 d . U . . .
C88 C 0.9462(3) 0.4614(3) 0.30242(18) 0.0485(9) Uani 1 1 d . U . . .
C72 C 1.5849(3) 0.4500(2) 0.40566(16) 0.0425(9) Uani 1 1 d . U . . .
C73 C 1.6396(3) 0.5076(2) 0.38114(18) 0.0442(9) Uani 1 1 d . U . . .
C67 C 1.4069(4) 0.1551(3) 0.45004(18) 0.0531(10) Uani 1 1 d . U . . .
C81 C 0.9110(4) 0.3288(3) 0.05034(18) 0.0488(10) Uani 1 1 d . U . . .
C95 C 1.5178(3) 0.3405(3) 0.19322(17) 0.0413(8) Uani 1 1 d . U . . .
C123 C 1.4801(4) 0.7042(3) 0.1252(2) 0.0524(10) Uani 1 1 d . U . . .
C94 C 1.6015(3) 0.3252(3) 0.21298(19) 0.0507(10) Uani 1 1 d . U . . .
C129 C 1.5485(3) 0.7599(3) 0.30911(18) 0.0462(9) Uani 1 1 d . U . . .
C108 C 1.3706(3) 0.5713(3) 0.38870(17) 0.0454(9) Uani 1 1 d . U . . .
C36 C 1.3002(3) 0.0210(2) 0.31748(16) 0.0413(8) Uani 1 1 d . U . . .
C112 C 1.1782(4) 0.8074(2) 0.27143(19) 0.0467(9) Uani 1 1 d . U . . .
C127 C 1.3724(3) 0.7671(3) 0.1687(2) 0.0490(9) Uani 1 1 d . U . . .
C25 C 1.1778(4) -0.0648(3) 0.11368(18) 0.0529(10) Uani 1 1 d . U . . .
C93 C 1.6085(4) 0.2512(3) 0.2069(2) 0.0544(10) Uani 1 1 d . U . . .
C91 C 1.4464(4) 0.2045(3) 0.1604(2) 0.0513(10) Uani 1 1 d . U . . .
C39 C 0.8788(3) 0.1453(3) 0.3289(2) 0.0499(9) Uani 1 1 d . U . . .
C79 C 0.7841(4) 0.2885(3) 0.1044(2) 0.0600(12) Uani 1 1 d . U . . .
C33 C 1.4704(4) 0.0058(3) 0.2767(2) 0.0623(12) Uani 1 1 d . U . . .
C32 C 1.4043(4) 0.0325(3) 0.2485(2) 0.0541(10) Uani 1 1 d . U . . .
C2 C 1.2056(4) 0.0329(3) 0.19604(16) 0.0471(9) Uani 1 1 d . U . . .
C138 C 1.7748(4) 0.5244(3) 0.1615(2) 0.0572(11) Uani 1 1 d . U . . .
C86 C 0.7967(4) 0.3898(4) 0.3346(2) 0.0623(12) Uani 1 1 d . U . . .
C41 C 0.7222(4) 0.1290(3) 0.3640(3) 0.0697(13) Uani 1 1 d . U . . .
C117 C 1.0937(4) 0.7087(3) 0.09301(18) 0.0485(9) Uani 1 1 d . U . . .
C35 C 1.3666(4) -0.0042(3) 0.34529(18) 0.0483(9) Uani 1 1 d . U . . .
C40 C 0.7766(4) 0.1121(3) 0.3245(2) 0.0599(11) Uani 1 1 d . U . . .
C87 C 0.8629(4) 0.4601(3) 0.3286(2) 0.0589(11) Uani 1 1 d . U . . .
C111 C 1.1269(3) 0.7481(3) 0.23222(18) 0.0448(9) Uani 1 1 d . U . . .
C80 C 0.8188(4) 0.2824(3) 0.05740(19) 0.0555(11) Uani 1 1 d . U . . .
C1 C 1.0464(3) 0.0360(3) 0.31251(18) 0.0443(9) Uani 1 1 d . U . . .
C128 C 1.4731(3) 0.6880(3) 0.28013(18) 0.0443(9) Uani 1 1 d . U . . .
C119 C 0.9198(4) 0.6458(3) 0.0776(2) 0.0625(12) Uani 1 1 d . U . . .
C23 C 0.8504(4) -0.0471(3) 0.2239(2) 0.0559(10) Uani 1 1 d . U . . .
C21 C 0.8038(4) -0.1852(3) 0.1923(2) 0.0659(13) Uani 1 1 d . U . . .
C140 C 1.7571(3) 0.6195(3) 0.2303(2) 0.0536(10) Uani 1 1 d . U . . .
C139 C 1.8152(4) 0.5803(3) 0.2044(2) 0.0625(12) Uani 1 1 d . U . . .
C34 C 1.4514(4) -0.0124(3) 0.3243(2) 0.0556(11) Uani 1 1 d . U . . .
C58 C 0.8268(4) 0.1261(3) 0.1680(2) 0.0626(11) Uani 1 1 d . U . . .
C118 C 0.9971(4) 0.7122(3) 0.0933(2) 0.0573(11) Uani 1 1 d . U . . .
C22 C 0.7815(4) -0.1165(3) 0.1990(3) 0.0694(13) Uani 1 1 d . U . . .
C49 C 1.2474(4) 0.4073(3) 0.42829(18) 0.0558(11) Uani 1 1 d . U . . .
C26 C 1.2454(5) -0.0668(3) 0.0788(2) 0.0664(12) Uani 1 1 d . U . . .
C107 C 1.4464(4) 0.6010(3) 0.42890(19) 0.0570(11) Uani 1 1 d . U . . .
C30 C 1.0794(5) -0.0809(3) 0.0959(2) 0.0643(12) Uani 1 1 d . U . . .
C92 C 1.5310(4) 0.1907(3) 0.1801(2) 0.0573(11) Uani 1 1 d . U . . .
C28 C 1.1188(6) -0.1007(3) 0.0095(2) 0.0776(15) Uani 1 1 d . U . . .
C106 C 1.4410(4) 0.6582(3) 0.4677(2) 0.0612(12) Uani 1 1 d . U . . .
C104 C 1.2861(4) 0.6574(3) 0.4268(2) 0.0585(11) Uani 1 1 d . U . . .
C27 C 1.2160(6) -0.0847(4) 0.0257(2) 0.0773(15) Uani 1 1 d . U . . .
C105 C 1.3633(5) 0.6868(3) 0.4667(2) 0.0687(13) Uani 1 1 d . U . . .
C43 C 0.8713(4) 0.2146(4) 0.4120(2) 0.0664(12) Uani 1 1 d . U . . .
C45 C 1.0865(4) 0.4220(3) 0.4164(2) 0.0573(10) Uani 1 1 d . U . . .
C62 C 0.9078(4) 0.0413(3) 0.1234(2) 0.0615(12) Uani 1 1 d . U . . .
C130 C 1.5710(5) 0.7675(3) 0.3611(2) 0.0696(13) Uani 1 1 d . U . . .
C60 C 0.7344(5) 0.0153(4) 0.1061(3) 0.0785(16) Uani 1 1 d . U . . .
C134 C 1.5930(4) 0.8204(3) 0.2850(2) 0.0623(12) Uani 1 1 d . U . . .
C46 C 1.1094(5) 0.4734(4) 0.4662(2) 0.0736(14) Uani 1 1 d . U . . .
C24 C 1.2057(5) -0.0483(3) 0.1708(2) 0.0643(12) Uani 1 1 d . U . . .
C19 C 0.9642(4) -0.1184(3) 0.2352(3) 0.0639(12) Uani 1 1 d . U . . .
C124 C 1.5449(4) 0.7786(4) 0.1225(2) 0.0659(13) Uani 1 1 d . U . . .
C29 C 1.0519(5) -0.0990(3) 0.0432(2) 0.0737(14) Uani 1 1 d . U . . .
C47 C 1.1949(5) 0.4853(4) 0.4941(2) 0.0738(14) Uani 1 1 d . U . . .
C126 C 1.4366(4) 0.8397(3) 0.1659(2) 0.0629(12) Uani 1 1 d . U . . .
C131 C 1.6395(5) 0.8350(4) 0.3879(3) 0.0815(16) Uani 1 1 d . U . . .
C59 C 0.7367(4) 0.0783(4) 0.1399(3) 0.0795(15) Uani 1 1 d . U . . .
C20 C 0.8951(4) -0.1875(3) 0.2104(3) 0.0683(13) Uani 1 1 d . U . . .
C125 C 1.5218(4) 0.8442(3) 0.1422(2) 0.0674(14) Uani 1 1 d . U . . .
C61 C 0.8178(5) -0.0042(4) 0.0966(2) 0.0769(15) Uani 1 1 d . U . . .
C132 C 1.6857(5) 0.8918(4) 0.3628(3) 0.0776(15) Uani 1 1 d . U . . .
C42 C 0.7701(4) 0.1810(4) 0.4079(3) 0.0766(14) Uani 1 1 d . U . . .
C133 C 1.6615(5) 0.8868(3) 0.3117(3) 0.0749(14) Uani 1 1 d . U . . .
C48 C 1.2643(5) 0.4538(4) 0.4763(2) 0.0718(14) Uani 1 1 d . U . . .
C11 C 1.0036(5) -0.0169(4) 0.3501(2) 0.0790(14) Uani 1 1 d . U . . .
C12 C 1.0499(4) 0.0111(3) 0.40395(15) 0.0892(15) Uani 1 1 d G U . . .
C13 C 1.0050(4) 0.0613(3) 0.4305(2) 0.1005(16) Uani 1 1 d G U . . .
C14 C 1.0381(5) 0.0940(3) 0.4813(2) 0.123(2) Uani 1 1 d G U . . .
C15 C 1.1160(5) 0.0766(4) 0.50571(16) 0.125(2) Uani 1 1 d G U . . .
C16 C 1.1609(4) 0.0264(4) 0.4792(2) 0.1127(19) Uani 1 1 d G U . . .
C17 C 1.1279(4) -0.0064(3) 0.4283(2) 0.1091(17) Uani 1 1 d G U . . .

loop_
_atom_site_aniso_label
_atom_site_aniso_U_11
_atom_site_aniso_U_22
_atom_site_aniso_U_33
_atom_site_aniso_U_23
_atom_site_aniso_U_13
_atom_site_aniso_U_12
Y2 0.02402(15) 0.01754(15) 0.02442(15) -0.00146(11) -0.00431(11) 0.00355(11)
Y3 0.02616(16) 0.01700(15) 0.02850(16) -0.00063(11) -0.00273(11) 0.00417(11)
Y1 0.02956(17) 0.01840(15) 0.02650(16) 0.00069(11) -0.00678(12) 0.00151(12)
O7 0.0270(12) 0.0211(11) 0.0261(11) -0.0018(9) -0.0024(9) 0.0051(9)
O3 0.0311(13) 0.0305(13) 0.0293(12) -0.0017(10) -0.0025(10) 0.0044(10)
O6 0.0242(12) 0.0205(11) 0.0328(12) -0.0013(9) -0.0047(9) 0.0028(9)
O9 0.0368(14) 0.0237(12) 0.0394(14) 0.0074(10) -0.0068(11) 0.0008(10)
O8 0.0314(13) 0.0204(11) 0.0289(12) -0.0053(9) -0.0048(10) 0.0059(10)
O10 0.0257(12) 0.0268(13) 0.0462(15) 0.0031(11) -0.0067(11) -0.0005(10)
O5 0.0269(12) 0.0221(12) 0.0354(13) -0.0004(10) -0.0104(10) 0.0035(10)
O4 0.0305(12) 0.0211(11) 0.0254(11) -0.0021(9) -0.0070(9) 0.0032(9)
O1 0.0414(15) 0.0310(14) 0.0370(14) 0.0073(11) -0.0050(11) -0.0011(11)
N7 0.0340(16) 0.0227(14) 0.0276(14) 0.0005(11) -0.0004(12) 0.0068(12)
N5 0.0280(15) 0.0227(14) 0.0321(15) -0.0006(11) -0.0085(12) 0.0042(12)
N6 0.0271(15) 0.0298(15) 0.0359(16) 0.0009(12) -0.0032(12) 0.0086(12)
O2 0.088(2) 0.0390(16) 0.0305(14) -0.0007(12) -0.0124(14) 0.0340(16)
N8 0.0309(15) 0.0217(14) 0.0335(15) -0.0014(11) -0.0009(12) 0.0083(12)
N4 0.0320(16) 0.0235(14) 0.0313(15) 0.0006(12) -0.0089(12) -0.0008(12)
N9 0.0326(16) 0.0216(14) 0.0401(17) 0.0056(12) -0.0015(13) 0.0014(12)
N3 0.0326(16) 0.0290(15) 0.0265(14) -0.0022(12) -0.0040(12) 0.0052(12)
N2 0.0467(19) 0.0241(15) 0.0352(16) 0.0018(12) -0.0032(14) 0.0116(14)
C77 0.0302(16) 0.0299(16) 0.0378(17) 0.0048(14) -0.0059(13) 0.0084(13)
C51 0.0352(17) 0.0271(16) 0.0287(15) 0.0004(13) -0.0093(13) 0.0046(13)
N1 0.0339(17) 0.0265(16) 0.0450(18) 0.0076(13) -0.0089(14) -0.0037(13)
N10 0.0270(16) 0.0326(17) 0.052(2) 0.0008(15) -0.0008(14) 0.0030(13)
C5 0.0284(15) 0.0253(15) 0.0258(14) 0.0003(12) -0.0034(12) 0.0063(12)
C6 0.0278(15) 0.0205(14) 0.0375(17) -0.0014(13) -0.0056(13) 0.0060(12)
C50 0.0375(16) 0.0285(15) 0.0307(15) 0.0032(13) -0.0061(13) 0.0078(13)
C96 0.0384(17) 0.0245(15) 0.0297(15) -0.0005(12) 0.0032(13) 0.0052(13)
C7 0.0218(14) 0.0248(15) 0.0300(15) -0.0026(12) -0.0029(12) 0.0043(12)
C76 0.0352(17) 0.0299(17) 0.0425(18) 0.0012(14) -0.0091(15) 0.0121(14)
C97 0.0433(18) 0.0333(17) 0.0328(16) 0.0038(14) 0.0008(14) 0.0072(15)
C56 0.0412(18) 0.0332(17) 0.0353(16) 0.0062(14) -0.0029(14) 0.0041(14)
C70 0.0299(16) 0.0233(15) 0.0323(16) -0.0031(12) -0.0065(13) 0.0060(12)
C4 0.0307(16) 0.0218(15) 0.0276(15) -0.0017(12) -0.0050(13) 0.0064(12)
C82 0.0411(18) 0.0354(17) 0.0411(18) 0.0086(15) -0.0062(15) 0.0100(15)
C69 0.0461(18) 0.0305(16) 0.0432(18) 0.0012(14) -0.0113(15) 0.0129(14)
C3 0.0318(16) 0.0350(17) 0.0328(16) 0.0021(14) 0.0004(13) 0.0099(14)
C52 0.0433(18) 0.0295(16) 0.0329(16) -0.0029(14) -0.0057(14) 0.0062(14)
C101 0.0405(18) 0.0345(17) 0.0391(17) 0.0010(14) 0.0058(15) 0.0065(14)
C64 0.0371(16) 0.0218(14) 0.0348(16) -0.0013(12) -0.0075(13) 0.0089(13)
C90 0.0345(16) 0.0311(16) 0.0396(17) 0.0075(14) 0.0088(14) 0.0135(13)
C57 0.0389(19) 0.0380(19) 0.0449(19) 0.0102(16) -0.0141(16) -0.0055(16)
C102 0.0433(18) 0.0297(16) 0.0346(17) -0.0004(14) 0.0034(14) 0.0105(14)
C122 0.0344(17) 0.0306(17) 0.0433(18) 0.0102(14) -0.0045(14) 0.0035(14)
C31 0.0475(19) 0.0217(15) 0.0413(18) -0.0017(14) -0.0056(15) 0.0080(14)
C75 0.0345(17) 0.0307(16) 0.0396(17) 0.0007(14) -0.0035(14) 0.0032(14)
C9 0.0366(17) 0.0289(16) 0.0364(17) 0.0060(13) 0.0016(14) 0.0095(14)
C100 0.049(2) 0.046(2) 0.0410(19) 0.0039(17) 0.0118(17) 0.0105(17)
C63 0.0309(16) 0.0267(15) 0.0325(16) 0.0015(13) -0.0035(13) 0.0085(13)
C55 0.0479(18) 0.0392(17) 0.0390(17) 0.0047(15) 0.0004(15) 0.0056(15)
C37 0.0429(19) 0.0458(19) 0.0391(18) 0.0058(16) 0.0086(15) 0.0061(16)
C98 0.052(2) 0.0386(19) 0.0371(18) 0.0070(15) 0.0050(16) 0.0080(17)
C109 0.0331(16) 0.0242(15) 0.0399(17) 0.0006(13) 0.0060(14) 0.0097(13)
C71 0.0395(17) 0.0280(15) 0.0345(16) -0.0011(13) -0.0108(14) 0.0037(14)
C135 0.0356(18) 0.0309(17) 0.053(2) 0.0102(16) 0.0062(16) 0.0060(14)
C8 0.0301(16) 0.0231(15) 0.0343(16) -0.0047(13) -0.0033(13) 0.0062(12)
C44 0.051(2) 0.0363(18) 0.0310(16) 0.0005(14) 0.0066(15) 0.0080(16)
C18 0.0381(19) 0.0289(17) 0.051(2) 0.0095(15) 0.0009(16) -0.0017(15)
C116 0.0445(19) 0.0323(17) 0.0364(17) 0.0103(14) -0.0054(15) 0.0087(15)
C53 0.046(2) 0.0353(19) 0.0405(19) -0.0018(16) -0.0008(16) 0.0055(16)
C54 0.047(2) 0.040(2) 0.0384(19) -0.0033(16) -0.0021(17) 0.0026(17)
C89 0.0329(16) 0.0251(15) 0.0355(16) -0.0004(13) 0.0021(13) 0.0092(13)
C83 0.0302(16) 0.0443(18) 0.0431(18) 0.0055(15) -0.0001(14) 0.0148(14)
C114 0.0436(18) 0.0264(16) 0.0464(18) -0.0018(14) 0.0005(15) 0.0109(14)
C85 0.0406(19) 0.061(2) 0.068(2) 0.0143(19) 0.0078(18) 0.0154(18)
C113 0.053(2) 0.0280(18) 0.052(2) -0.0022(16) 0.0052(18) 0.0130(16)
C110 0.0422(18) 0.0276(16) 0.0410(17) 0.0033(14) 0.0045(15) 0.0123(14)
C65 0.0441(19) 0.0365(18) 0.0391(18) 0.0074(15) -0.0017(15) 0.0086(15)
C10 0.0342(16) 0.0309(16) 0.0430(17) 0.0072(14) -0.0009(14) 0.0074(14)
C121 0.050(2) 0.0328(18) 0.055(2) 0.0118(16) -0.0075(17) 0.0080(16)
C78 0.0352(18) 0.043(2) 0.050(2) 0.0012(17) -0.0076(16) 0.0004(16)
C68 0.060(2) 0.0371(19) 0.050(2) 0.0046(17) -0.0149(18) 0.0147(17)
C103 0.0534(19) 0.0320(17) 0.0340(16) -0.0042(14) -0.0017(15) 0.0116(15)
C99 0.055(2) 0.047(2) 0.0393(19) 0.0042(17) 0.0107(17) 0.0089(18)
C84 0.0323(17) 0.049(2) 0.052(2) 0.0111(17) 0.0012(15) 0.0129(15)
C136 0.042(2) 0.042(2) 0.053(2) 0.0086(17) 0.0064(17) 0.0105(17)
C38 0.0414(19) 0.0437(19) 0.060(2) 0.0086(17) 0.0151(17) 0.0090(16)
C137 0.051(2) 0.045(2) 0.060(2) 0.0108(18) 0.0135(19) 0.0122(18)
C115 0.0452(19) 0.0368(18) 0.0433(18) 0.0151(15) -0.0016(16) 0.0076(15)
C74 0.0373(19) 0.0329(18) 0.049(2) -0.0001(16) -0.0033(16) -0.0005(15)
C120 0.053(2) 0.048(2) 0.072(3) 0.016(2) -0.008(2) 0.0083(19)
C66 0.061(2) 0.050(2) 0.046(2) 0.0112(18) 0.0014(18) 0.0084(19)
C88 0.0419(19) 0.052(2) 0.052(2) -0.0018(17) 0.0016(17) 0.0196(17)
C72 0.043(2) 0.0344(19) 0.0398(19) -0.0043(16) -0.0111(16) 0.0023(16)
C73 0.0362(19) 0.0350(19) 0.051(2) -0.0061(17) -0.0090(17) 0.0023(16)
C67 0.068(3) 0.044(2) 0.044(2) 0.0112(18) -0.0070(19) 0.0128(19)
C81 0.058(2) 0.042(2) 0.044(2) 0.0043(17) -0.0126(18) 0.0157(18)
C95 0.0372(18) 0.0392(18) 0.0467(19) 0.0060(15) 0.0021(15) 0.0108(15)
C123 0.043(2) 0.052(2) 0.056(2) 0.0115(18) 0.0065(18) 0.0028(18)
C94 0.039(2) 0.059(2) 0.055(2) 0.012(2) -0.0001(18) 0.0160(19)
C129 0.042(2) 0.0373(19) 0.053(2) -0.0036(17) 0.0036(17) 0.0071(16)
C108 0.0518(19) 0.0398(18) 0.0404(18) -0.0035(15) -0.0057(16) 0.0139(16)
C36 0.0494(19) 0.0268(16) 0.0433(18) 0.0026(14) -0.0118(16) 0.0088(14)
C112 0.057(2) 0.0288(18) 0.057(2) 0.0036(17) 0.0077(19) 0.0172(17)
C127 0.047(2) 0.0298(18) 0.066(2) 0.0075(17) -0.0020(18) 0.0047(16)
C25 0.081(3) 0.0333(19) 0.043(2) -0.0054(16) -0.014(2) 0.0232(19)
C93 0.044(2) 0.063(3) 0.066(3) 0.023(2) 0.0095(19) 0.0244(19)
C91 0.048(2) 0.038(2) 0.074(3) 0.0100(19) 0.006(2) 0.0216(17)
C39 0.0380(18) 0.0398(19) 0.067(2) 0.0032(17) 0.0076(17) 0.0068(16)
C79 0.050(2) 0.051(2) 0.063(2) 0.002(2) -0.014(2) -0.004(2)
C33 0.058(3) 0.052(2) 0.076(3) 0.004(2) -0.006(2) 0.020(2)
C32 0.057(2) 0.046(2) 0.061(2) 0.0053(19) 0.0005(19) 0.0198(18)
C2 0.073(2) 0.0349(19) 0.0367(18) 0.0020(15) -0.0029(18) 0.0247(18)
C138 0.052(2) 0.047(2) 0.076(3) 0.012(2) 0.013(2) 0.0183(19)
C86 0.043(2) 0.077(3) 0.071(3) 0.009(2) 0.012(2) 0.025(2)
C41 0.047(2) 0.058(3) 0.102(3) 0.015(3) 0.021(2) 0.010(2)
C117 0.058(2) 0.0371(18) 0.049(2) 0.0058(16) -0.0050(18) 0.0145(17)
C35 0.056(2) 0.0330(18) 0.051(2) -0.0001(16) -0.0154(18) 0.0114(17)
C40 0.043(2) 0.041(2) 0.091(3) 0.004(2) 0.009(2) 0.0086(18)
C87 0.048(2) 0.065(3) 0.067(3) 0.002(2) 0.012(2) 0.026(2)
C111 0.050(2) 0.0353(19) 0.053(2) 0.0053(17) 0.0038(18) 0.0196(17)
C80 0.060(2) 0.046(2) 0.050(2) -0.0014(19) -0.022(2) 0.007(2)
C1 0.0454(19) 0.0362(18) 0.051(2) 0.0145(16) -0.0001(16) 0.0083(15)
C128 0.0394(18) 0.0355(18) 0.052(2) -0.0030(16) 0.0024(16) 0.0072(15)
C119 0.061(3) 0.058(3) 0.073(3) 0.017(2) -0.001(2) 0.022(2)
C23 0.048(2) 0.0414(19) 0.068(2) 0.0119(18) -0.0114(18) -0.0018(17)
C21 0.065(3) 0.040(2) 0.071(3) 0.005(2) -0.003(2) -0.015(2)
C140 0.039(2) 0.051(2) 0.070(3) 0.007(2) 0.0039(19) 0.0132(18)
C139 0.049(2) 0.058(3) 0.082(3) 0.007(2) 0.004(2) 0.020(2)
C34 0.058(2) 0.039(2) 0.065(2) -0.0017(19) -0.020(2) 0.0160(18)
C58 0.042(2) 0.053(2) 0.082(3) 0.003(2) -0.016(2) 0.0042(18)
C118 0.064(2) 0.049(2) 0.062(2) 0.009(2) 0.001(2) 0.023(2)
C22 0.056(2) 0.047(2) 0.088(3) 0.014(2) -0.019(2) -0.008(2)
C49 0.060(2) 0.056(2) 0.0360(18) -0.0078(17) -0.0037(17) 0.0007(19)
C26 0.084(3) 0.046(2) 0.062(2) -0.015(2) -0.005(2) 0.021(2)
C107 0.064(2) 0.051(2) 0.048(2) -0.0018(19) -0.0103(19) 0.012(2)
C30 0.079(3) 0.043(2) 0.063(2) -0.0040(19) -0.010(2) 0.015(2)
C92 0.052(2) 0.048(2) 0.080(3) 0.014(2) 0.011(2) 0.0252(18)
C28 0.111(4) 0.048(2) 0.056(3) -0.011(2) -0.020(3) 0.009(3)
C106 0.072(3) 0.050(2) 0.047(2) -0.007(2) -0.015(2) 0.007(2)
C104 0.070(2) 0.051(2) 0.048(2) -0.0164(18) -0.0079(19) 0.0217(19)
C27 0.104(3) 0.053(3) 0.061(3) -0.010(2) 0.006(3) 0.012(3)
C105 0.082(3) 0.058(3) 0.053(2) -0.022(2) -0.015(2) 0.019(2)
C43 0.052(2) 0.065(2) 0.075(3) 0.003(2) 0.023(2) 0.007(2)
C45 0.066(2) 0.061(2) 0.048(2) 0.0026(19) 0.0142(19) 0.0243(19)
C62 0.054(2) 0.054(2) 0.051(2) -0.0105(19) -0.0057(18) -0.0133(19)
C130 0.072(3) 0.057(2) 0.061(2) -0.004(2) -0.002(2) -0.003(2)
C60 0.059(3) 0.075(3) 0.075(3) 0.018(3) -0.027(2) -0.020(3)
C134 0.066(3) 0.042(2) 0.069(3) 0.006(2) -0.002(2) 0.003(2)
C46 0.084(3) 0.074(3) 0.062(3) -0.002(2) 0.024(2) 0.026(3)
C24 0.100(3) 0.041(2) 0.051(2) -0.0099(18) -0.018(2) 0.032(2)
C19 0.054(2) 0.036(2) 0.093(3) 0.003(2) -0.003(2) 0.0050(19)
C124 0.048(2) 0.070(3) 0.069(3) 0.023(2) 0.004(2) -0.007(2)
C29 0.087(3) 0.050(2) 0.068(3) -0.010(2) -0.024(3) 0.010(2)
C47 0.084(3) 0.068(3) 0.053(2) -0.013(2) 0.003(2) 0.008(3)
C126 0.059(3) 0.038(2) 0.083(3) 0.016(2) -0.014(2) 0.000(2)
C131 0.080(3) 0.070(3) 0.071(3) -0.011(3) -0.002(3) -0.003(3)
C59 0.049(3) 0.077(3) 0.097(3) 0.012(3) -0.018(3) -0.001(2)
C20 0.060(3) 0.036(2) 0.096(3) -0.002(2) 0.003(3) 0.002(2)
C125 0.059(3) 0.053(3) 0.075(3) 0.027(2) -0.013(2) -0.012(2)
C61 0.064(3) 0.067(3) 0.067(3) -0.005(2) -0.014(2) -0.021(2)
C132 0.074(3) 0.055(3) 0.081(3) -0.017(3) 0.000(3) -0.002(2)
C42 0.054(2) 0.076(3) 0.091(3) 0.002(3) 0.027(2) 0.007(2)
C133 0.075(3) 0.049(2) 0.082(3) -0.004(2) 0.001(3) -0.002(2)
C48 0.076(3) 0.072(3) 0.048(2) -0.012(2) 0.001(2) 0.002(2)
C11 0.089(3) 0.065(3) 0.066(2) 0.029(2) 0.000(2) -0.012(2)
C12 0.083(3) 0.100(3) 0.070(3) 0.038(2) 0.014(2) -0.009(3)
C13 0.104(3) 0.094(3) 0.083(3) 0.019(2) 0.025(2) -0.007(3)
C14 0.122(4) 0.115(4) 0.104(3) 0.027(3) 0.015(3) -0.011(3)
C15 0.120(4) 0.123(4) 0.105(4) 0.033(3) 0.012(3) -0.014(3)
C16 0.102(3) 0.119(4) 0.088(3) 0.023(3) 0.001(3) -0.015(3)
C17 0.100(3) 0.118(3) 0.091(3) 0.031(3) 0.007(3) -0.004(3)

loop_
_atom_type_symbol
_atom_type_description
_atom_type_scat_dispersion_real
_atom_type_scat_dispersion_imag
_atom_type_scat_source
C C 0.0137 0.0067 'International Tables Vol C Tables 4.2.6.8 and 6.1.1.4'
N N 0.0241 0.0134 'International Tables Vol C Tables 4.2.6.8 and 6.1.1.4'
O O 0.0389 0.0241 'International Tables Vol C Tables 4.2.6.8 and 6.1.1.4'
Y Y -0.4654 1.5873 'International Tables Vol C Tables 4.2.6.8 and 6.1.1.4'

loop_
_geom_angle_atom_site_label_1
_geom_angle_atom_site_label_2
_geom_angle_atom_site_label_3
_geom_angle
_geom_angle_site_symmetry_1
_geom_angle_site_symmetry_3
_geom_angle_publ_flag
O7 Y2 O3 148.47(8) . . ?
O7 Y2 O6 66.62(8) . . ?
O7 Y2 O5 91.08(9) . . ?
O7 Y2 N5 74.23(9) . . ?
O7 Y2 N6 118.28(9) . . ?
O7 Y2 N3 152.05(9) . . ?
O7 Y2 C5 80.03(9) . . ?
O7 Y2 C6 92.74(9) . . ?
O7 Y2 C3 164.08(9) . . ?
O3 Y2 N5 105.32(9) . . ?
O3 Y2 C5 86.97(9) . . ?
O3 Y2 C6 98.30(9) . . ?
O3 Y2 C3 26.09(9) . . ?
O6 Y2 O3 118.32(8) . . ?
O6 Y2 N5 136.16(9) . . ?
O6 Y2 C5 146.07(9) . . ?
O6 Y2 C6 26.44(9) . . ?
O6 Y2 C3 128.52(9) . . ?
O8 Y2 O7 71.01(8) . . ?
O8 Y2 O3 140.51(8) . . ?
O8 Y2 O6 68.19(8) . . ?
O8 Y2 O5 133.81(8) . . ?
O8 Y2 N5 81.28(9) . . ?
O8 Y2 N6 78.58(9) . . ?
O8 Y2 N3 91.85(9) . . ?
O8 Y2 C5 107.58(9) . . ?
O8 Y2 C6 71.65(9) . . ?
O8 Y2 C3 116.98(10) . . ?
O5 Y2 O3 66.59(9) . . ?
O5 Y2 O6 143.11(8) . . ?
O5 Y2 N5 52.65(9) . . ?
O5 Y2 N6 144.11(10) . . ?
O5 Y2 N3 85.15(10) . . ?
O5 Y2 C5 26.24(9) . . ?
O5 Y2 C6 153.67(9) . . ?
O5 Y2 C3 73.46(10) . . ?
O4 Y2 O7 82.66(8) . . ?
O4 Y2 O3 68.65(8) . . ?
O4 Y2 O6 80.02(8) . . ?
O4 Y2 O8 144.64(8) . . ?
O4 Y2 O5 67.77(8) . . ?
O4 Y2 N5 114.36(9) . . ?
O4 Y2 N6 94.40(9) . . ?
O4 Y2 N3 120.78(9) . . ?
O4 Y2 C5 90.03(9) . . ?
O4 Y2 C6 86.90(9) . . ?
O4 Y2 C3 94.63(10) . . ?
N5 Y2 C5 26.56(9) . . ?
N5 Y2 C6 152.62(9) . . ?
N5 Y2 C3 92.87(10) . . ?
N6 Y2 O3 78.05(10) . . ?
N6 Y2 O6 52.35(9) . . ?
N6 Y2 N5 150.46(10) . . ?
N6 Y2 C5 161.56(10) . . ?
N6 Y2 C6 25.90(10) . . ?
N6 Y2 C3 77.51(11) . . ?
N3 Y2 O3 52.20(9) . . ?
N3 Y2 O6 128.25(9) . . ?
N3 Y2 N5 81.61(10) . . ?
N3 Y2 N6 77.70(10) . . ?
N3 Y2 C5 84.65(10) . . ?
N3 Y2 C6 102.84(11) . . ?
N3 Y2 C3 26.15(10) . . ?
C5 Y2 C6 172.46(10) . . ?
C5 Y2 C3 84.30(10) . . ?
C6 Y2 C3 102.81(11) . . ?
O7 Y3 Y2 40.39(6) . . ?
O7 Y3 O8 69.39(8) . . ?
O7 Y3 N7 54.34(9) . . ?
O7 Y3 N8 122.55(9) . . ?
O7 Y3 N9 148.41(10) . . ?
O7 Y3 C7 27.47(9) . . ?
O7 Y3 C9 147.37(10) . . ?
O7 Y3 C8 96.06(9) . . ?
O6 Y3 Y2 43.05(6) . . ?
O6 Y3 O7 69.76(8) . . ?
O6 Y3 O9 79.15(9) . . ?
O6 Y3 O8 70.19(8) . . ?
O6 Y3 O10 149.22(9) . . ?
O6 Y3 N7 92.24(9) . . ?
O6 Y3 N8 86.75(9) . . ?
O6 Y3 N9 133.15(10) . . ?
O6 Y3 C7 77.72(9) . . ?
O6 Y3 C9 106.10(10) . . ?
O6 Y3 C8 77.49(9) . . ?
O9 Y3 Y2 122.18(7) . . ?
O9 Y3 O7 130.43(8) . . ?
O9 Y3 O8 133.63(9) . . ?
O9 Y3 O10 131.59(9) . . ?
O9 Y3 N7 90.69(10) . . ?
O9 Y3 N8 92.04(10) . . ?
O9 Y3 N9 55.34(10) . . ?
O9 Y3 C7 109.87(10) . . ?
O9 Y3 C9 27.42(10) . . ?
O9 Y3 C8 114.05(10) . . ?
O8 Y3 Y2 40.58(5) . . ?
O8 Y3 C7 96.85(9) . . ?
O8 Y3 C9 141.44(10) . . ?
O8 Y3 C8 26.71(9) . . ?
O10 Y3 Y2 106.17(7) . . ?
O10 Y3 O7 85.02(9) . . ?
O10 Y3 O8 84.85(9) . . ?
O10 Y3 N7 86.72(10) . . ?
O10 Y3 N8 92.62(10) . . ?
O10 Y3 N9 77.23(10) . . ?
O10 Y3 C7 88.05(10) . . ?
O10 Y3 C9 104.64(11) . . ?
O10 Y3 C8 88.33(10) . . ?
N7 Y3 Y2 90.20(7) . . ?
N7 Y3 O8 123.59(9) . . ?
N7 Y3 N8 176.85(10) . . ?
N7 Y3 N9 98.25(11) . . ?
N7 Y3 C7 27.11(10) . . ?
N7 Y3 C9 94.55(11) . . ?
N7 Y3 C8 150.30(10) . . ?
N8 Y3 Y2 87.03(7) . . ?
N8 Y3 O8 53.27(9) . . ?
N8 Y3 N9 84.59(11) . . ?
N8 Y3 C7 149.83(10) . . ?
N8 Y3 C9 88.60(11) . . ?
N8 Y3 C8 26.56(10) . . ?
N9 Y3 Y2 171.11(8) . . ?
N9 Y3 O8 133.31(9) . . ?
N9 Y3 C7 124.76(11) . . ?
N9 Y3 C9 27.92(11) . . ?
N9 Y3 C8 109.15(11) . . ?
C7 Y3 Y2 63.96(7) . . ?
C7 Y3 C8 123.49(10) . . ?
C9 Y3 Y2 149.04(8) . . ?
C9 Y3 C7 120.39(11) . . ?
C9 Y3 C8 115.02(11) . . ?
C8 Y3 Y2 63.21(7) . . ?
O3 Y1 Y2 44.43(6) . . ?
O3 Y1 O4 70.15(9) . . ?
O3 Y1 N4 76.98(10) . . ?
O3 Y1 N2 150.37(10) . . ?
O3 Y1 N1 104.04(11) . . ?
O3 Y1 C4 75.81(9) . . ?
O3 Y1 C2 176.57(13) . . ?
O3 Y1 C1 92.71(12) . . ?
O5 Y1 Y2 40.02(6) . . ?
O5 Y1 O3 71.47(9) . . ?
O5 Y1 O4 67.12(8) . . ?
O5 Y1 O1 95.71(9) . . ?
O5 Y1 O2 113.94(12) . . ?
O5 Y1 N4 119.14(9) . . ?
O5 Y1 N2 86.00(10) . . ?
O5 Y1 N1 150.34(10) . . ?
O5 Y1 C4 94.34(9) . . ?
O5 Y1 C2 105.52(13) . . ?
O5 Y1 C1 122.51(11) . . ?
O4 Y1 Y2 39.14(5) . . ?
O4 Y1 N4 53.50(9) . . ?
O4 Y1 N2 119.01(10) . . ?
O4 Y1 C4 27.31(9) . . ?
O4 Y1 C2 107.32(11) . . ?
O4 Y1 C1 157.38(11) . . ?
O1 Y1 Y2 111.98(7) . . ?
O1 Y1 O3 80.82(10) . . ?
O1 Y1 O4 149.61(9) . . ?
O1 Y1 N4 128.82(10) . . ?
O1 Y1 N2 82.61(11) . . ?
O1 Y1 N1 54.94(10) . . ?
O1 Y1 C4 150.07(10) . . ?
O1 Y1 C2 101.28(12) . . ?
O1 Y1 C1 26.93(11) . . ?
O2 Y1 Y2 121.53(8) . . ?
O2 Y1 O3 152.14(9) . . ?
O2 Y1 O4 86.49(9) . . ?
O2 Y1 O1 123.86(10) . . ?
O2 Y1 N4 76.92(11) . . ?
O2 Y1 N2 55.20(11) . . ?
O2 Y1 N1 84.08(13) . . ?
O2 Y1 C4 76.51(10) . . ?
O2 Y1 C2 27.32(12) . . ?
O2 Y1 C1 105.03(13) . . ?
N4 Y1 Y2 81.77(7) . . ?
N4 Y1 C4 26.82(10) . . ?
N4 Y1 C2 103.51(12) . . ?
N4 Y1 C1 109.43(12) . . ?
N2 Y1 Y2 123.35(8) . . ?
N2 Y1 N4 132.05(11) . . ?
N2 Y1 C4 126.24(11) . . ?
N2 Y1 C2 28.69(12) . . ?
N2 Y1 C1 83.22(12) . . ?
N1 Y1 Y2 148.17(9) . . ?
N1 Y1 O4 140.39(10) . . ?
N1 Y1 N4 86.89(11) . . ?
N1 Y1 N2 85.94(12) . . ?
N1 Y1 C4 113.32(11) . . ?
N1 Y1 C2 79.39(14) . . ?
N1 Y1 C1 28.01(12) . . ?
C4 Y1 Y2 61.74(7) . . ?
C2 Y1 Y2 132.17(11) . . ?
C2 Y1 C4 103.04(11) . . ?
C2 Y1 C1 90.32(14) . . ?
C1 Y1 Y2 133.42(10) . . ?
C1 Y1 C4 135.95(12) . . ?
Y2 O7 Y3 98.92(9) . . ?
C7 O7 Y2 140.0(2) . . ?
C7 O7 Y3 95.0(2) . . ?
Y1 O3 Y2 95.48(9) . . ?
C3 O3 Y2 93.8(2) . . ?
C3 O3 Y1 134.9(2) . . ?
Y3 O6 Y2 98.16(9) . . ?
C6 O6 Y2 95.4(2) . . ?
C6 O6 Y3 130.0(2) . . ?
C9 O9 Y3 97.9(2) . . ?
Y2 O8 Y3 97.12(8) . . ?
C8 O8 Y2 139.4(2) . . ?
C8 O8 Y3 94.9(2) . . ?
C10 O10 Y3 144.9(3) . . ?
Y1 O5 Y2 101.69(9) . . ?
C5 O5 Y2 99.5(2) . . ?
C5 O5 Y1 158.4(2) . . ?
Y2 O4 Y1 99.22(9) . . ?
C4 O4 Y2 136.2(2) . . ?
C4 O4 Y1 94.1(2) . . ?
C1 O1 Y1 96.6(2) . . ?
C96 N7 Y3 140.2(2) . . ?
C7 N7 Y3 93.8(2) . . ?
C7 N7 C96 125.3(3) . . ?
C5 N5 Y2 91.4(2) . . ?
C5 N5 C70 119.8(3) . . ?
C70 N5 Y2 147.9(2) . . ?
C6 N6 Y2 96.3(2) . . ?
C6 N6 C83 122.2(3) . . ?
C83 N6 Y2 141.5(3) . . ?
C2 O2 Y1 96.3(2) . . ?
C109 N8 Y3 139.1(2) . . ?
C8 N8 Y3 96.0(2) . . ?
C8 N8 C109 124.0(3) . . ?
C4 N4 Y1 93.3(2) . . ?
C4 N4 C57 121.4(3) . . ?
C57 N4 Y1 141.1(3) . . ?
C122 N9 Y3 149.1(3) . . ?
C9 N9 Y3 90.4(2) . . ?
C9 N9 C122 120.5(3) . . ?
C3 N3 Y2 97.4(2) . . ?
C3 N3 C44 120.5(3) . . ?
C44 N3 Y2 142.1(3) . . ?
C31 N2 Y1 145.9(3) . . ?
C2 N2 Y1 87.2(3) . . ?
C2 N2 C31 123.6(3) . . ?
C82 C77 C76 120.4(4) . . ?
C82 C77 C78 120.0(4) . . ?
C78 C77 C76 119.6(4) . . ?
C56 C51 C50 119.8(3) . . ?
C56 C51 C52 118.2(4) . . ?
C52 C51 C50 122.1(3) . . ?
C18 N1 Y1 146.7(3) . . ?
C1 N1 Y1 91.1(2) . . ?
C1 N1 C18 121.8(4) . . ?
C10 N10 C135 128.9(3) . . ?
O5 C5 Y2 54.28(16) . . ?
O5 C5 C63 117.4(3) . . ?
N5 C5 Y2 62.04(19) . . ?
N5 C5 O5 115.9(3) . . ?
N5 C5 C63 126.7(3) . . ?
C63 C5 Y2 168.5(2) . . ?
O6 C6 Y2 58.21(17) . . ?
O6 C6 C76 117.2(3) . . ?
N6 C6 Y2 57.80(19) . . ?
N6 C6 O6 116.0(3) . . ?
N6 C6 C76 126.8(3) . . ?
C76 C6 Y2 175.2(3) . . ?
C4 C50 C51 113.4(3) . . ?
C97 C96 N7 117.2(3) . . ?
C97 C96 C101 119.4(4) . . ?
C101 C96 N7 123.3(4) . . ?
O7 C7 Y3 57.55(16) . . ?
O7 C7 C89 116.8(3) . . ?
N7 C7 Y3 59.06(18) . . ?
N7 C7 O7 115.8(3) . . ?
N7 C7 C89 127.3(3) . . ?
C89 C7 Y3 168.1(2) . . ?
C6 C76 C77 111.1(3) . . ?
C98 C97 C96 120.7(4) . . ?
C55 C56 C51 121.2(4) . . ?
C75 C70 N5 119.1(3) . . ?
C71 C70 N5 121.6(3) . . ?
C71 C70 C75 119.3(3) . . ?
O4 C4 Y1 58.61(17) . . ?
O4 C4 C50 117.0(3) . . ?
N4 C4 Y1 59.91(19) . . ?
N4 C4 O4 116.5(3) . . ?
N4 C4 C50 126.4(3) . . ?
C50 C4 Y1 162.6(3) . . ?
C77 C82 C81 120.1(4) . . ?
C68 C69 C64 119.8(4) . . ?
O3 C3 Y2 60.11(19) . . ?
O3 C3 N3 116.4(3) . . ?
O3 C3 C37 119.2(3) . . ?
N3 C3 Y2 56.4(2) . . ?
N3 C3 C37 124.2(3) . . ?
C37 C3 Y2 172.7(3) . . ?
C51 C52 C53 120.7(4) . . ?
C100 C101 C96 119.3(4) . . ?
C69 C64 C63 118.4(4) . . ?
C65 C64 C69 119.1(4) . . ?
C65 C64 C63 122.5(3) . . ?
C95 C90 C89 123.3(3) . . ?
C95 C90 C91 119.1(4) . . ?
C91 C90 C89 117.6(4) . . ?
C58 C57 N4 118.9(4) . . ?
C58 C57 C62 121.1(4) . . ?
C62 C57 N4 119.9(4) . . ?
C8 C102 C103 114.5(3) . . ?
C123 C122 N9 119.3(4) . . ?
C123 C122 C127 120.4(4) . . ?
C127 C122 N9 120.3(4) . . ?
N2 C31 C32 120.8(4) . . ?
C36 C31 N2 120.0(4) . . ?
C36 C31 C32 119.0(4) . . ?
C70 C75 C74 120.2(4) . . ?
O9 C9 Y3 54.67(18) . . ?
O9 C9 N9 116.4(3) . . ?
O9 C9 C115 118.1(3) . . ?
N9 C9 Y3 61.7(2) . . ?
N9 C9 C115 125.4(4) . . ?
C115 C9 Y3 171.2(3) . . ?
C99 C100 C101 120.7(4) . . ?
C5 C63 C64 112.4(3) . . ?
C54 C55 C56 120.8(4) . . ?
C3 C37 C38 116.6(4) . . ?
C99 C98 C97 120.1(4) . . ?
C114 C109 N8 121.9(3) . . ?
C110 C109 N8 118.1(3) . . ?
C110 C109 C114 119.6(3) . . ?
C70 C71 C72 120.6(4) . . ?
C136 C135 N10 122.9(4) . . ?
C136 C135 C140 121.7(4) . . ?
C140 C135 N10 115.4(4) . . ?
O8 C8 Y3 58.40(18) . . ?
O8 C8 C102 118.6(3) . . ?
N8 C8 Y3 57.44(19) . . ?
N8 C8 O8 115.8(3) . . ?
N8 C8 C102 125.6(3) . . ?
C102 C8 Y3 176.8(3) . . ?
C49 C44 N3 118.4(4) . . ?
C45 C44 N3 121.9(4) . . ?
C45 C44 C49 119.5(4) . . ?
C23 C18 N1 118.7(4) . . ?
C19 C18 N1 121.4(4) . . ?
C19 C18 C23 119.8(4) . . ?
C121 C116 C115 119.8(4) . . ?
C117 C116 C121 119.0(4) . . ?
C117 C116 C115 121.3(4) . . ?
C54 C53 C52 120.1(4) . . ?
C55 C54 C53 119.2(4) . . ?
C7 C89 C90 113.8(3) . . ?
C84 C83 N6 118.5(4) . . ?
C84 C83 C88 119.9(4) . . ?
C88 C83 N6 121.5(4) . . ?
C113 C114 C109 120.1(4) . . ?
C86 C85 C84 120.0(5) . . ?
C114 C113 C112 120.4(4) . . ?
C109 C110 C111 120.2(4) . . ?
C64 C65 C66 120.5(4) . . ?
O10 C10 N10 122.5(4) . . ?
O10 C10 C128 119.7(4) . . ?
N10 C10 C128 117.7(4) . . ?
C116 C121 C120 120.5(4) . . ?
C77 C78 C79 118.8(4) . . ?
C67 C68 C69 120.6(4) . . ?
C108 C103 C102 121.9(4) . . ?
C108 C103 C104 119.2(4) . . ?
C104 C103 C102 118.8(4) . . ?
C98 C99 C100 119.7(4) . . ?
C83 C84 C85 120.3(4) . . ?
C135 C136 C137 118.3(4) . . ?
C39 C38 C37 122.2(4) . . ?
C43 C38 C37 118.9(5) . . ?
C43 C38 C39 118.7(4) . . ?
C136 C137 C138 121.3(5) . . ?
C9 C115 C116 112.5(3) . . ?
C73 C74 C75 120.2(4) . . ?
C119 C120 C121 119.6(5) . . ?
C67 C66 C65 119.8(5) . . ?
C83 C88 C87 119.5(5) . . ?
C73 C72 C71 120.0(4) . . ?
C72 C73 C74 119.6(4) . . ?
C68 C67 C66 120.2(4) . . ?
C80 C81 C82 120.0(5) . . ?
C94 C95 C90 120.2(4) . . ?
C122 C123 C124 118.6(5) . . ?
C93 C94 C95 120.9(5) . . ?
C130 C129 C128 120.6(5) . . ?
C134 C129 C128 121.3(5) . . ?
C134 C129 C130 118.0(5) . . ?
C103 C108 C107 120.2(4) . . ?
C35 C36 C31 120.8(4) . . ?
C113 C112 C111 120.0(4) . . ?
C122 C127 C126 120.4(5) . . ?
C26 C25 C30 118.9(5) . . ?
C26 C25 C24 122.5(5) . . ?
C30 C25 C24 118.5(5) . . ?
C94 C93 C92 119.2(4) . . ?
C92 C91 C90 119.6(5) . . ?
C38 C39 C40 120.3(5) . . ?
C80 C79 C78 120.9(5) . . ?
C34 C33 C32 120.3(5) . . ?
C31 C32 C33 119.7(5) . . ?
O2 C2 Y1 56.4(2) . . ?
O2 C2 N2 117.8(4) . . ?
O2 C2 C24 118.7(4) . . ?
N2 C2 Y1 64.1(2) . . ?
N2 C2 C24 123.0(4) . . ?
C24 C2 Y1 156.2(4) . . ?
C139 C138 C137 119.1(5) . . ?
C85 C86 C87 119.8(5) . . ?
C40 C41 C42 119.3(5) . . ?
C116 C117 C118 120.6(4) . . ?
C36 C35 C34 119.9(5) . . ?
C41 C40 C39 120.5(5) . . ?
C86 C87 C88 120.5(5) . . ?
C112 C111 C110 119.7(4) . . ?
C79 C80 C81 120.1(4) . . ?
O1 C1 Y1 56.5(2) . . ?
O1 C1 N1 117.4(4) . . ?
O1 C1 C11 119.8(4) . . ?
N1 C1 Y1 60.9(2) . . ?
N1 C1 C11 122.8(4) . . ?
C11 C1 Y1 176.2(4) . . ?
C10 C128 C129 118.0(4) . . ?
C120 C119 C118 120.5(5) . . ?
C18 C23 C22 118.6(5) . . ?
C22 C21 C20 119.8(5) . . ?
C135 C140 C139 119.5(5) . . ?
C138 C139 C140 120.1(5) . . ?
C33 C34 C35 120.2(5) . . ?
C57 C58 C59 117.6(5) . . ?
C119 C118 C117 119.8(5) . . ?
C21 C22 C23 121.5(5) . . ?
C48 C49 C44 120.6(5) . . ?
C25 C26 C27 120.8(6) . . ?
C106 C107 C108 120.3(5) . . ?
C25 C30 C29 119.3(6) . . ?
C91 C92 C93 120.9(5) . . ?
C29 C28 C27 121.0(6) . . ?
C105 C106 C107 119.9(5) . . ?
C103 C104 C105 119.7(5) . . ?
C28 C27 C26 118.8(6) . . ?
C106 C105 C104 120.6(5) . . ?
C42 C43 C38 120.9(6) . . ?
C44 C45 C46 118.0(5) . . ?
C57 C62 C61 119.7(6) . . ?
C129 C130 C131 120.3(6) . . ?
C59 C60 C61 121.3(5) . . ?
C129 C134 C133 121.4(6) . . ?
C47 C46 C45 120.5(6) . . ?
C25 C24 C2 113.5(4) . . ?
C18 C19 C20 121.4(5) . . ?
C125 C124 C123 120.3(5) . . ?
C28 C29 C30 121.2(6) . . ?
C46 C47 C48 121.3(5) . . ?
C125 C126 C127 119.3(5) . . ?
C132 C131 C130 120.4(6) . . ?
C60 C59 C58 120.9(6) . . ?
C21 C20 C19 118.9(5) . . ?
C124 C125 C126 121.0(5) . . ?
C60 C61 C62 119.4(6) . . ?
C131 C132 C133 120.3(6) . . ?
C43 C42 C41 120.2(5) . . ?
C132 C133 C134 119.5(6) . . ?
C47 C48 C49 120.1(6) . . ?
C12 C11 C1 114.2(5) . . ?
C13 C12 C11 111.2(5) . . ?
C13 C12 C17 120.0 . . ?
C17 C12 C11 128.8(5) . . ?
C12 C13 C14 120.0 . . ?
C13 C14 C15 120.0 . . ?
C16 C15 C14 120.0 . . ?
C15 C16 C17 120.0 . . ?
C16 C17 C12 120.0 . . ?

loop_
_geom_bond_atom_site_label_1
_geom_bond_atom_site_label_2
_geom_bond_distance
_geom_bond_site_symmetry_2
_geom_bond_publ_flag
Y2 O7 2.379(2) . ?
Y2 O3 2.553(3) . ?
Y2 O6 2.501(2) . ?
Y2 O8 2.377(2) . ?
Y2 O5 2.384(2) . ?
Y2 O4 2.322(2) . ?
Y2 N5 2.559(3) . ?
Y2 N6 2.494(3) . ?
Y2 N3 2.469(3) . ?
Y2 C5 2.896(3) . ?
Y2 C6 2.930(4) . ?
Y2 C3 2.939(4) . ?
Y3 O7 2.393(2) . ?
Y3 O6 2.295(2) . ?
Y3 O9 2.298(3) . ?
Y3 O8 2.459(3) . ?
Y3 O10 2.314(2) . ?
Y3 N7 2.428(3) . ?
Y3 N8 2.438(3) . ?
Y3 N9 2.457(3) . ?
Y3 C7 2.825(3) . ?
Y3 C9 2.790(4) . ?
Y3 C8 2.877(4) . ?
Y1 O3 2.349(3) . ?
Y1 O5 2.298(2) . ?
Y1 O4 2.444(2) . ?
Y1 O1 2.338(3) . ?
Y1 O2 2.298(3) . ?
Y1 N4 2.475(3) . ?
Y1 N2 2.469(3) . ?
Y1 N1 2.434(3) . ?
Y1 C4 2.856(4) . ?
Y1 C2 2.742(4) . ?
Y1 C1 2.786(4) . ?
O7 C7 1.308(4) . ?
O3 C3 1.295(4) . ?
O6 C6 1.310(4) . ?
O9 C9 1.298(5) . ?
O8 C8 1.298(4) . ?
O10 C10 1.248(5) . ?
O5 C5 1.298(4) . ?
O4 C4 1.314(4) . ?
O1 C1 1.270(5) . ?
N7 C96 1.425(5) . ?
N7 C7 1.290(5) . ?
N5 C5 1.295(5) . ?
N5 C70 1.414(4) . ?
N6 C6 1.288(5) . ?
N6 C83 1.420(5) . ?
O2 C2 1.266(5) . ?
N8 C109 1.421(4) . ?
N8 C8 1.294(5) . ?
N4 C4 1.291(5) . ?
N4 C57 1.417(5) . ?
N9 C122 1.419(5) . ?
N9 C9 1.307(5) . ?
N3 C3 1.306(5) . ?
N3 C44 1.412(5) . ?
N2 C31 1.398(5) . ?
N2 C2 1.318(5) . ?
C77 C76 1.519(5) . ?
C77 C82 1.382(6) . ?
C77 C78 1.394(6) . ?
C51 C50 1.507(6) . ?
C51 C56 1.392(5) . ?
C51 C52 1.395(5) . ?
N1 C18 1.422(5) . ?
N1 C1 1.309(6) . ?
N10 C135 1.435(5) . ?
N10 C10 1.332(5) . ?
C5 C63 1.501(5) . ?
C6 C76 1.518(5) . ?
C50 C4 1.506(5) . ?
C96 C97 1.390(6) . ?
C96 C101 1.400(6) . ?
C7 C89 1.509(5) . ?
C97 C98 1.383(6) . ?
C56 C55 1.383(6) . ?
C70 C75 1.386(6) . ?
C70 C71 1.384(5) . ?
C82 C81 1.392(6) . ?
C69 C64 1.394(5) . ?
C69 C68 1.392(6) . ?
C3 C37 1.507(6) . ?
C52 C53 1.403(6) . ?
C101 C100 1.394(6) . ?
C64 C63 1.510(5) . ?
C64 C65 1.388(6) . ?
C90 C89 1.511(5) . ?
C90 C95 1.392(6) . ?
C90 C91 1.398(6) . ?
C57 C58 1.370(7) . ?
C57 C62 1.379(7) . ?
C102 C8 1.517(5) . ?
C102 C103 1.522(6) . ?
C122 C123 1.382(6) . ?
C122 C127 1.389(6) . ?
C31 C36 1.390(6) . ?
C31 C32 1.400(7) . ?
C75 C74 1.401(5) . ?
C9 C115 1.502(5) . ?
C100 C99 1.387(7) . ?
C55 C54 1.382(7) . ?
C37 C38 1.516(6) . ?
C98 C99 1.383(7) . ?
C109 C114 1.405(5) . ?
C109 C110 1.376(6) . ?
C71 C72 1.399(5) . ?
C135 C136 1.375(6) . ?
C135 C140 1.384(6) . ?
C44 C49 1.403(7) . ?
C44 C45 1.362(7) . ?
C18 C23 1.378(7) . ?
C18 C19 1.370(7) . ?
C116 C121 1.387(6) . ?
C116 C115 1.507(6) . ?
C116 C117 1.376(6) . ?
C53 C54 1.391(6) . ?
C83 C84 1.389(6) . ?
C83 C88 1.391(6) . ?
C114 C113 1.378(6) . ?
C85 C84 1.403(6) . ?
C85 C86 1.380(8) . ?
C113 C112 1.383(7) . ?
C110 C111 1.403(6) . ?
C65 C66 1.390(6) . ?
C10 C128 1.502(6) . ?
C121 C120 1.401(7) . ?
C78 C79 1.404(6) . ?
C68 C67 1.369(8) . ?
C103 C108 1.373(6) . ?
C103 C104 1.387(6) . ?
C136 C137 1.387(7) . ?
C38 C39 1.394(7) . ?
C38 C43 1.393(7) . ?
C137 C138 1.394(7) . ?
C74 C73 1.386(6) . ?
C120 C119 1.364(8) . ?
C66 C67 1.381(7) . ?
C88 C87 1.400(7) . ?
C72 C73 1.383(6) . ?
C81 C80 1.382(7) . ?
C95 C94 1.391(6) . ?
C123 C124 1.420(7) . ?
C94 C93 1.368(7) . ?
C129 C128 1.510(6) . ?
C129 C130 1.374(8) . ?
C129 C134 1.369(7) . ?
C108 C107 1.403(6) . ?
C36 C35 1.385(6) . ?
C112 C111 1.389(6) . ?
C127 C126 1.392(7) . ?
C25 C26 1.371(8) . ?
C25 C30 1.388(8) . ?
C25 C24 1.506(7) . ?
C93 C92 1.392(8) . ?
C91 C92 1.389(7) . ?
C39 C40 1.399(7) . ?
C79 C80 1.362(8) . ?
C33 C32 1.404(7) . ?
C33 C34 1.370(8) . ?
C2 C24 1.535(6) . ?
C138 C139 1.387(8) . ?
C86 C87 1.393(8) . ?
C41 C40 1.382(8) . ?
C41 C42 1.395(9) . ?
C117 C118 1.394(7) . ?
C35 C34 1.390(8) . ?
C1 C11 1.514(7) . ?
C119 C118 1.378(8) . ?
C23 C22 1.409(7) . ?
C21 C22 1.367(9) . ?
C21 C20 1.375(9) . ?
C140 C139 1.386(7) . ?
C58 C59 1.427(7) . ?
C49 C48 1.390(7) . ?
C26 C27 1.408(8) . ?
C107 C106 1.376(7) . ?
C30 C29 1.393(8) . ?
C28 C27 1.362(10) . ?
C28 C29 1.342(10) . ?
C106 C105 1.350(8) . ?
C104 C105 1.412(7) . ?
C43 C42 1.386(8) . ?
C45 C46 1.464(8) . ?
C62 C61 1.401(7) . ?
C130 C131 1.400(8) . ?
C60 C59 1.342(10) . ?
C60 C61 1.357(10) . ?
C134 C133 1.388(8) . ?
C46 C47 1.335(9) . ?
C19 C20 1.406(7) . ?
C124 C125 1.367(9) . ?
C47 C48 1.347(9) . ?
C126 C125 1.380(9) . ?
C131 C132 1.341(10) . ?
C132 C133 1.362(10) . ?
C11 C12 1.492(7) . ?
C12 C13 1.3900 . ?
C12 C17 1.3900 . ?
C13 C14 1.3900 . ?
C14 C15 1.3900 . ?
C15 C16 1.3900 . ?
C16 C17 1.3900 . ?

loop_
_geom_torsion_atom_site_label_1
_geom_torsion_atom_site_label_2
_geom_torsion_atom_site_label_3
_geom_torsion_atom_site_label_4
_geom_torsion
_geom_torsion_site_symmetry_1
_geom_torsion_site_symmetry_2
_geom_torsion_site_symmetry_3
_geom_torsion_site_symmetry_4
_geom_torsion_publ_flag
Y2 O7 C7 Y3 110.2(3) . . . . ?
Y2 O7 C7 N7 120.2(3) . . . . ?
Y2 O7 C7 C89 -57.7(4) . . . . ?
Y2 O3 C3 N3 3.9(3) . . . . ?
Y2 O3 C3 C37 -171.7(3) . . . . ?
Y2 O6 C6 N6 0.4(3) . . . . ?
Y2 O6 C6 C76 -178.4(3) . . . . ?
Y2 O8 C8 Y3 -106.9(3) . . . . ?
Y2 O8 C8 N8 -105.9(4) . . . . ?
Y2 O8 C8 C102 72.0(4) . . . . ?
Y2 O5 C5 N5 8.1(3) . . . . ?
Y2 O5 C5 C63 -170.6(3) . . . . ?
Y2 O4 C4 Y1 -107.8(3) . . . . ?
Y2 O4 C4 N4 -91.7(4) . . . . ?
Y2 O4 C4 C50 91.4(4) . . . . ?
Y2 N5 C5 O5 -7.4(3) . . . . ?
Y2 N5 C5 C63 171.1(3) . . . . ?
Y2 N5 C70 C75 -45.2(6) . . . . ?
Y2 N5 C70 C71 133.4(4) . . . . ?
Y2 N6 C6 O6 -0.4(3) . . . . ?
Y2 N6 C6 C76 178.3(3) . . . . ?
Y2 N6 C83 C84 -64.3(6) . . . . ?
Y2 N6 C83 C88 113.0(5) . . . . ?
Y2 N3 C3 O3 -4.1(4) . . . . ?
Y2 N3 C3 C37 171.3(3) . . . . ?
Y2 N3 C44 C49 -70.0(6) . . . . ?
Y2 N3 C44 C45 105.3(5) . . . . ?
Y2 C5 C63 C64 -129.9(12) . . . . ?
Y3 O7 C7 N7 10.0(3) . . . . ?
Y3 O7 C7 C89 -167.9(3) . . . . ?
Y3 O6 C6 Y2 -105.4(2) . . . . ?
Y3 O6 C6 N6 -105.0(3) . . . . ?
Y3 O6 C6 C76 76.2(4) . . . . ?
Y3 O9 C9 N9 -1.7(4) . . . . ?
Y3 O9 C9 C115 174.1(3) . . . . ?
Y3 O8 C8 N8 1.0(3) . . . . ?
Y3 O8 C8 C102 178.9(3) . . . . ?
Y3 O10 C10 N10 -157.4(3) . . . . ?
Y3 O10 C10 C128 24.6(7) . . . . ?
Y3 N7 C96 C97 -28.1(5) . . . . ?
Y3 N7 C96 C101 148.9(3) . . . . ?
Y3 N7 C7 O7 -9.8(3) . . . . ?
Y3 N7 C7 C89 167.8(3) . . . . ?
Y3 N8 C109 C114 -117.6(4) . . . . ?
Y3 N8 C109 C110 55.4(5) . . . . ?
Y3 N8 C8 O8 -1.0(3) . . . . ?
Y3 N8 C8 C102 -178.7(3) . . . . ?
Y3 N9 C122 C123 75.7(7) . . . . ?
Y3 N9 C122 C127 -101.4(6) . . . . ?
Y3 N9 C9 O9 1.6(3) . . . . ?
Y3 N9 C9 C115 -173.9(4) . . . . ?
Y3 C7 C89 C90 -131.4(11) . . . . ?
Y1 O3 C3 Y2 101.6(3) . . . . ?
Y1 O3 C3 N3 105.6(4) . . . . ?
Y1 O3 C3 C37 -70.1(5) . . . . ?
Y1 O5 C5 Y2 -168.2(7) . . . . ?
Y1 O5 C5 N5 -160.1(5) . . . . ?
Y1 O5 C5 C63 21.2(8) . . . . ?
Y1 O4 C4 N4 16.2(3) . . . . ?
Y1 O4 C4 C50 -160.7(3) . . . . ?
Y1 O1 C1 N1 -1.1(4) . . . . ?
Y1 O1 C1 C11 -178.9(5) . . . . ?
Y1 O2 C2 N2 -19.1(5) . . . . ?
Y1 O2 C2 C24 152.7(4) . . . . ?
Y1 N4 C4 O4 -16.0(3) . . . . ?
Y1 N4 C4 C50 160.6(3) . . . . ?
Y1 N4 C57 C58 116.3(5) . . . . ?
Y1 N4 C57 C62 -60.7(6) . . . . ?
Y1 N2 C31 C36 28.1(7) . . . . ?
Y1 N2 C31 C32 -145.9(4) . . . . ?
Y1 N2 C2 O2 17.7(5) . . . . ?
Y1 N2 C2 C24 -153.8(5) . . . . ?
Y1 N1 C18 C23 -75.7(7) . . . . ?
Y1 N1 C18 C19 101.0(6) . . . . ?
Y1 N1 C1 O1 1.1(4) . . . . ?
Y1 N1 C1 C11 178.8(5) . . . . ?
Y1 C2 C24 C25 97.8(9) . . . . ?
O7 C7 C89 C90 -72.4(4) . . . . ?
O3 C3 C37 C38 -59.0(5) . . . . ?
O6 C6 C76 C77 79.5(4) . . . . ?
O9 C9 C115 C116 52.0(5) . . . . ?
O10 C10 C128 C129 176.8(4) . . . . ?
O5 C5 C63 C64 -88.2(4) . . . . ?
O1 C1 C11 C12 -1.2(9) . . . . ?
N7 C96 C97 C98 178.4(4) . . . . ?
N7 C96 C101 C100 -179.4(4) . . . . ?
N7 C7 C89 C90 110.0(4) . . . . ?
N5 C5 C63 C64 93.3(4) . . . . ?
N5 C70 C75 C74 -179.5(4) . . . . ?
N5 C70 C71 C72 179.1(4) . . . . ?
N6 C6 C76 C77 -99.1(4) . . . . ?
N6 C83 C84 C85 177.9(4) . . . . ?
N6 C83 C88 C87 -178.8(4) . . . . ?
O2 C2 C24 C25 26.7(8) . . . . ?
N8 C109 C114 C113 173.8(4) . . . . ?
N8 C109 C110 C111 -174.0(4) . . . . ?
N4 C57 C58 C59 -178.3(5) . . . . ?
N4 C57 C62 C61 178.2(5) . . . . ?
N9 C122 C123 C124 180.0(4) . . . . ?
N9 C122 C127 C126 179.8(4) . . . . ?
N9 C9 C115 C116 -132.5(4) . . . . ?
N3 C3 C37 C38 125.8(4) . . . . ?
N3 C44 C49 C48 177.4(5) . . . . ?
N3 C44 C45 C46 -174.5(5) . . . . ?
N2 C31 C36 C35 -177.3(4) . . . . ?
N2 C31 C32 C33 178.1(4) . . . . ?
N2 C2 C24 C25 -162.0(5) . . . . ?
C77 C82 C81 C80 0.6(7) . . . . ?
C77 C78 C79 C80 -0.5(8) . . . . ?
C51 C50 C4 Y1 -1.8(10) . . . . ?
C51 C50 C4 O4 69.0(4) . . . . ?
C51 C50 C4 N4 -107.5(4) . . . . ?
C51 C56 C55 C54 -0.6(6) . . . . ?
C51 C52 C53 C54 -0.2(6) . . . . ?
N1 C18 C23 C22 176.1(5) . . . . ?
N1 C18 C19 C20 -176.0(5) . . . . ?
N1 C1 C11 C12 -178.9(5) . . . . ?
N10 C135 C136 C137 179.5(4) . . . . ?
N10 C135 C140 C139 -178.5(5) . . . . ?
N10 C10 C128 C129 -1.3(6) . . . . ?
C5 N5 C70 C75 120.0(4) . . . . ?
C5 N5 C70 C71 -61.4(5) . . . . ?
C6 N6 C83 C84 117.2(4) . . . . ?
C6 N6 C83 C88 -65.5(5) . . . . ?
C50 C51 C56 C55 -179.5(4) . . . . ?
C50 C51 C52 C53 179.9(3) . . . . ?
C96 N7 C7 Y3 -172.3(4) . . . . ?
C96 N7 C7 O7 177.9(3) . . . . ?
C96 N7 C7 C89 -4.5(6) . . . . ?
C96 C97 C98 C99 0.7(6) . . . . ?
C96 C101 C100 C99 1.7(7) . . . . ?
C7 N7 C96 C97 139.8(4) . . . . ?
C7 N7 C96 C101 -43.2(5) . . . . ?
C76 C77 C82 C81 -179.2(4) . . . . ?
C76 C77 C78 C79 179.1(4) . . . . ?
C97 C96 C101 C100 -2.5(6) . . . . ?
C97 C98 C99 C100 -1.5(7) . . . . ?
C56 C51 C50 C4 -145.3(3) . . . . ?
C56 C51 C52 C53 -0.2(6) . . . . ?
C56 C55 C54 C53 0.3(7) . . . . ?
C70 N5 C5 Y2 -172.2(4) . . . . ?
C70 N5 C5 O5 -179.6(3) . . . . ?
C70 N5 C5 C63 -1.1(6) . . . . ?
C70 C75 C74 C73 -0.8(7) . . . . ?
C70 C71 C72 C73 1.6(7) . . . . ?
C4 N4 C57 C58 -93.9(5) . . . . ?
C4 N4 C57 C62 89.1(5) . . . . ?
C82 C77 C76 C6 -89.2(4) . . . . ?
C82 C77 C78 C79 -0.3(7) . . . . ?
C82 C81 C80 C79 -1.4(8) . . . . ?
C69 C64 C63 C5 -160.1(3) . . . . ?
C69 C64 C65 C66 0.2(6) . . . . ?
C69 C68 C67 C66 -1.6(7) . . . . ?
C3 N3 C44 C49 109.8(5) . . . . ?
C3 N3 C44 C45 -74.9(6) . . . . ?
C3 C37 C38 C39 57.3(6) . . . . ?
C3 C37 C38 C43 -126.6(5) . . . . ?
C52 C51 C50 C4 34.7(5) . . . . ?
C52 C51 C56 C55 0.6(6) . . . . ?
C52 C53 C54 C55 0.2(6) . . . . ?
C101 C96 C97 C98 1.3(6) . . . . ?
C101 C100 C99 C98 0.2(7) . . . . ?
C64 C69 C68 C67 -0.2(7) . . . . ?
C64 C65 C66 C67 -2.0(7) . . . . ?
C90 C95 C94 C93 -0.2(7) . . . . ?
C90 C91 C92 C93 1.3(8) . . . . ?
C57 N4 C4 Y1 -161.6(4) . . . . ?
C57 N4 C4 O4 -177.5(4) . . . . ?
C57 N4 C4 C50 -1.0(6) . . . . ?
C57 C58 C59 C60 1.4(10) . . . . ?
C57 C62 C61 C60 -1.3(9) . . . . ?
C102 C103 C108 C107 -176.4(4) . . . . ?
C102 C103 C104 C105 176.8(5) . . . . ?
C122 N9 C9 Y3 -179.0(4) . . . . ?
C122 N9 C9 O9 -177.4(3) . . . . ?
C122 N9 C9 C115 7.1(6) . . . . ?
C122 C123 C124 C125 0.9(8) . . . . ?
C122 C127 C126 C125 -0.4(8) . . . . ?
C31 N2 C2 Y1 164.6(4) . . . . ?
C31 N2 C2 O2 -177.8(4) . . . . ?
C31 N2 C2 C24 10.8(8) . . . . ?
C31 C36 C35 C34 0.6(6) . . . . ?
C75 C70 C71 C72 -2.3(6) . . . . ?
C75 C74 C73 C72 0.0(7) . . . . ?
C9 N9 C122 C123 -106.3(5) . . . . ?
C9 N9 C122 C127 76.6(5) . . . . ?
C63 C64 C65 C66 179.1(4) . . . . ?
C37 C38 C39 C40 176.4(5) . . . . ?
C37 C38 C43 C42 -175.8(6) . . . . ?
C109 N8 C8 Y3 -171.1(4) . . . . ?
C109 N8 C8 O8 -172.1(3) . . . . ?
C109 N8 C8 C102 10.2(6) . . . . ?
C109 C114 C113 C112 -1.4(7) . . . . ?
C109 C110 C111 C112 1.4(7) . . . . ?
C71 C70 C75 C74 1.9(6) . . . . ?
C71 C72 C73 C74 -0.4(7) . . . . ?
C135 N10 C10 O10 -1.0(7) . . . . ?
C135 N10 C10 C128 177.0(4) . . . . ?
C135 C136 C137 C138 -0.7(7) . . . . ?
C135 C140 C139 C138 -1.4(9) . . . . ?
C8 N8 C109 C114 48.8(5) . . . . ?
C8 N8 C109 C110 -138.2(4) . . . . ?
C8 C102 C103 C108 -42.6(6) . . . . ?
C8 C102 C103 C104 139.6(5) . . . . ?
C44 N3 C3 Y2 -179.9(4) . . . . ?
C44 N3 C3 O3 176.0(3) . . . . ?
C44 N3 C3 C37 -8.6(6) . . . . ?
C44 C49 C48 C47 -2.2(9) . . . . ?
C44 C45 C46 C47 -3.4(9) . . . . ?
C18 N1 C1 Y1 174.9(4) . . . . ?
C18 N1 C1 O1 176.0(4) . . . . ?
C18 N1 C1 C11 -6.3(7) . . . . ?
C18 C23 C22 C21 0.1(9) . . . . ?
C18 C19 C20 C21 -0.1(10) . . . . ?
C116 C121 C120 C119 -1.3(8) . . . . ?
C116 C117 C118 C119 0.0(8) . . . . ?
C89 C90 C95 C94 -178.8(4) . . . . ?
C89 C90 C91 C92 178.3(4) . . . . ?
C83 N6 C6 Y2 179.1(4) . . . . ?
C83 N6 C6 O6 178.7(3) . . . . ?
C83 N6 C6 C76 -2.6(6) . . . . ?
C83 C88 C87 C86 1.5(8) . . . . ?
C114 C109 C110 C111 -0.8(6) . . . . ?
C114 C113 C112 C111 1.9(7) . . . . ?
C85 C86 C87 C88 -0.6(9) . . . . ?
C113 C112 C111 C110 -1.9(7) . . . . ?
C110 C109 C114 C113 0.8(6) . . . . ?
C65 C64 C63 C5 21.0(5) . . . . ?
C65 C66 C67 C68 2.6(7) . . . . ?
C10 N10 C135 C136 25.3(7) . . . . ?
C10 N10 C135 C140 -155.1(5) . . . . ?
C121 C116 C115 C9 -76.2(5) . . . . ?
C121 C116 C117 C118 0.8(7) . . . . ?
C121 C120 C119 C118 2.1(9) . . . . ?
C78 C77 C76 C6 91.4(5) . . . . ?
C78 C77 C82 C81 0.2(6) . . . . ?
C78 C79 C80 C81 1.3(8) . . . . ?
C68 C69 C64 C63 -178.0(4) . . . . ?
C68 C69 C64 C65 0.9(6) . . . . ?
C103 C102 C8 O8 75.5(4) . . . . ?
C103 C102 C8 N8 -106.8(4) . . . . ?
C103 C108 C107 C106 -0.4(8) . . . . ?
C103 C104 C105 C106 -0.4(10) . . . . ?
C84 C83 C88 C87 -1.5(7) . . . . ?
C84 C85 C86 C87 -0.3(9) . . . . ?
C136 C135 C140 C139 1.1(8) . . . . ?
C136 C137 C138 C139 0.5(8) . . . . ?
C38 C39 C40 C41 -1.3(8) . . . . ?
C38 C43 C42 C41 -0.3(11) . . . . ?
C137 C138 C139 C140 0.6(9) . . . . ?
C115 C116 C121 C120 -179.3(4) . . . . ?
C115 C116 C117 C118 180.0(4) . . . . ?
C120 C119 C118 C117 -1.5(9) . . . . ?
C88 C83 C84 C85 0.5(7) . . . . ?
C95 C90 C89 C7 -9.4(5) . . . . ?
C95 C90 C91 C92 -0.9(7) . . . . ?
C95 C94 C93 C92 0.6(8) . . . . ?
C123 C122 C127 C126 2.7(7) . . . . ?
C123 C124 C125 C126 1.4(9) . . . . ?
C94 C93 C92 C91 -1.1(8) . . . . ?
C129 C130 C131 C132 -1.9(11) . . . . ?
C129 C134 C133 C132 0.5(10) . . . . ?
C108 C103 C104 C105 -1.0(8) . . . . ?
C108 C107 C106 C105 -1.1(9) . . . . ?
C36 C31 C32 C33 4.0(7) . . . . ?
C36 C35 C34 C33 1.2(7) . . . . ?
C127 C122 C123 C124 -2.9(7) . . . . ?
C127 C126 C125 C124 -1.6(9) . . . . ?
C25 C26 C27 C28 -0.6(9) . . . . ?
C25 C30 C29 C28 -0.4(9) . . . . ?
C91 C90 C89 C7 171.5(4) . . . . ?
C91 C90 C95 C94 0.4(6) . . . . ?
C39 C38 C43 C42 0.4(9) . . . . ?
C32 C31 C36 C35 -3.2(6) . . . . ?
C32 C33 C34 C35 -0.4(8) . . . . ?
C2 N2 C31 C36 -123.5(5) . . . . ?
C2 N2 C31 C32 62.4(6) . . . . ?
C86 C85 C84 C83 0.4(8) . . . . ?
C117 C116 C121 C120 -0.2(7) . . . . ?
C117 C116 C115 C9 104.7(5) . . . . ?
C40 C41 C42 C43 -0.7(11) . . . . ?
C1 N1 C18 C23 113.6(5) . . . . ?
C1 N1 C18 C19 -69.7(6) . . . . ?
C1 C11 C12 C13 86.6(6) . . . . ?
C1 C11 C12 C17 -93.0(6) . . . . ?
C128 C129 C130 C131 -178.6(6) . . . . ?
C128 C129 C134 C133 179.3(5) . . . . ?
C23 C18 C19 C20 0.6(9) . . . . ?
C140 C135 C136 C137 -0.1(7) . . . . ?
C34 C33 C32 C31 -2.3(8) . . . . ?
C58 C57 C62 C61 1.3(8) . . . . ?
C22 C21 C20 C19 -0.4(10) . . . . ?
C49 C44 C45 C46 0.7(8) . . . . ?
C26 C25 C30 C29 0.3(8) . . . . ?
C26 C25 C24 C2 106.4(6) . . . . ?
C107 C106 C105 C104 1.5(10) . . . . ?
C30 C25 C26 C27 0.2(8) . . . . ?
C30 C25 C24 C2 -75.7(7) . . . . ?
C104 C103 C108 C107 1.4(8) . . . . ?
C27 C28 C29 C30 0.0(10) . . . . ?
C43 C38 C39 C40 0.3(8) . . . . ?
C45 C44 C49 C48 2.0(8) . . . . ?
C45 C46 C47 C48 3.3(11) . . . . ?
C62 C57 C58 C59 -1.4(8) . . . . ?
C130 C129 C128 C10 -107.9(6) . . . . ?
C130 C129 C134 C133 2.1(9) . . . . ?
C130 C131 C132 C133 4.5(12) . . . . ?
C134 C129 C128 C10 75.0(6) . . . . ?
C134 C129 C130 C131 -1.4(9) . . . . ?
C46 C47 C48 C49 -0.5(11) . . . . ?
C24 C25 C26 C27 178.1(5) . . . . ?
C24 C25 C30 C29 -177.7(5) . . . . ?
C19 C18 C23 C22 -0.6(8) . . . . ?
C29 C28 C27 C26 0.5(10) . . . . ?
C131 C132 C133 C134 -3.8(11) . . . . ?
C59 C60 C61 C62 1.4(11) . . . . ?
C20 C21 C22 C23 0.4(10) . . . . ?
C61 C60 C59 C58 -1.4(11) . . . . ?
C42 C41 C40 C39 1.4(9) . . . . ?
C11 C12 C13 C14 -179.7(4) . . . . ?
C11 C12 C17 C16 179.6(5) . . . . ?
C12 C13 C14 C15 0.0 . . . . ?
C13 C12 C17 C16 0.0 . . . . ?
C13 C14 C15 C16 0.0 . . . . ?
C14 C15 C16 C17 0.0 . . . . ?
C15 C16 C17 C12 0.0 . . . . ?
C17 C12 C13 C14 0.0 . . . . ?

loop_
_smtbx_masks_void_nr
_smtbx_masks_void_average_x
_smtbx_masks_void_average_y
_smtbx_masks_void_average_z
_smtbx_masks_void_volume
_smtbx_masks_void_count_electrons
_smtbx_masks_void_content
1 -0.500 0.000 0.500 828.6 262.9 '5.2 toluene'
2 0.500 0.000 1.000 399.9 86.9 '1.72 toluene'
3 0.264 0.328 0.889 8.2 0.8 ?
4 0.500 0.500 0.500 9.4 0.0 ?
5 0.736 0.672 0.111 8.2 0.8 ?
